data_7713086
loop_
_publ_author_name
'Martin, Maxwell I.'
'Pham, Trong-Nhan'
'Ward, Kaytlin N.'
'Rice, Anthony T.'
'Hertler, Phoebe R.'
'Yap, Glenn P. A.'
'Gilmartin, Philip H.'
'Rosenthal, Joel'

_publ_section_title
;
 Mapping the influence of ligand electronics on the spectroscopic and
 <sup>1</sup>O<sub>2</sub> sensitization characteristics of Pd(II)
 biladiene complexes bearing phenyl-alkynyl groups at the 2- and
 18-positions.
;
_journal_name_full 'Dalton transactions (Cambridge, England : 2003)'
_journal_paper_doi 10.1039/d3dt00691c
_journal_year 2023
_chemical_formula_moiety 'C51 H22 F16 N4 Pd, C7 H8, [C7 H8]'
_chemical_formula_sum 'C65 H38 F16 N4 Pd'
_chemical_formula_weight 1285.39
_space_group_crystal_system monoclinic
_space_group_IT_number 14
_space_group_name_Hall '-P 2yn'
_space_group_name_H-M_alt 'P 1 21/n 1'
_atom_sites_solution_hydrogens geom
_atom_sites_solution_primary dual
_audit_block_doi 10.5517/ccdc.csd.cc28cf03
_audit_creation_date 2021-07-12
_audit_creation_method
;
Olex2 1.3
(compiled 2020.12.01 svn.r5f60950 for OlexSys, GUI svn.r6272)
;
_audit_update_record
;
2021-07-13 deposited with the CCDC.	2023-04-20 downloaded from the CCDC.
;
_cell_angle_alpha 90
_cell_angle_beta 92.264(2)
_cell_angle_gamma 90
_cell_formula_units_Z 8
_cell_length_a 20.6184(9)
_cell_length_b 15.4765(7)
_cell_length_c 34.4992(15)
_cell_measurement_reflns_used 9286
_cell_measurement_temperature 150.0
_cell_measurement_theta_max 75.30
_cell_measurement_theta_min 3.13
_cell_volume 11000.1(8)
_computing_cell_refinement 'SAINT V8.40B (?, 2016)'
_computing_data_collection 'Bruker APEX2'
_computing_data_reduction 'SAINT V8.40B (?, 2016)'
_computing_molecular_graphics 'Olex2 1.3 (Dolomanov et al., 2009)'
_computing_publication_material 'Olex2 1.3 (Dolomanov et al., 2009)'
_computing_structure_refinement 'XL  (Sheldrick, 2008)'
_computing_structure_solution 'SHELXS-97 (Sheldrick 2008)'
_diffrn_ambient_temperature 150.0
_diffrn_detector_area_resol_mean 8.33
_diffrn_measured_fraction_theta_full 0.963
_diffrn_measured_fraction_theta_max 0.948
_diffrn_measurement_device_type 'Bruker APEX-II CCD'
_diffrn_measurement_method '\f and \w scans'
_diffrn_radiation_type CuK\a
_diffrn_radiation_wavelength 1.54178
_diffrn_reflns_av_R_equivalents 0.0668
_diffrn_reflns_av_unetI/netI 0.0368
_diffrn_reflns_Laue_measured_fraction_full 0.963
_diffrn_reflns_Laue_measured_fraction_max 0.948
_diffrn_reflns_limit_h_max 25
_diffrn_reflns_limit_h_min -24
_diffrn_reflns_limit_k_max 18
_diffrn_reflns_limit_k_min -19
_diffrn_reflns_limit_l_max 40
_diffrn_reflns_limit_l_min -43
_diffrn_reflns_number 155904
_diffrn_reflns_point_group_measured_fraction_full 0.963
_diffrn_reflns_point_group_measured_fraction_max 0.948
_diffrn_reflns_theta_full 67.679
_diffrn_reflns_theta_max 76.059
_diffrn_reflns_theta_min 2.454
_diffrn_source_current 1.2
_diffrn_source_power 0.06
_diffrn_source_voltage 50.0
_diffrn_standards_number 0
_exptl_absorpt_coefficient_mu 3.617
_exptl_absorpt_correction_T_max 0.7540
_exptl_absorpt_correction_T_min 0.4847
_exptl_absorpt_correction_type multi-scan
_exptl_absorpt_process_details
;
SADABS-2016/2 (Bruker,2016) was used for absorption correction.
wR2(int) was 0.1603 before and 0.1125 after correction.
The Ratio of minimum to maximum transmission is 0.6428.
The \l/2 correction factor is Not present.
;
_exptl_crystal_colour purple
_exptl_crystal_density_diffrn 1.552
_exptl_crystal_description needle
_exptl_crystal_F_000 5168
_exptl_crystal_size_max 0.309
_exptl_crystal_size_mid 0.05
_exptl_crystal_size_min 0.038
_refine_diff_density_max 1.431
_refine_diff_density_min -1.189
_refine_diff_density_rms 0.103
_refine_ls_extinction_method none
_refine_ls_goodness_of_fit_ref 1.054
_refine_ls_hydrogen_treatment constr
_refine_ls_matrix_type full
_refine_ls_number_parameters 1411
_refine_ls_number_reflns 21799
_refine_ls_number_restraints 192
_refine_ls_restrained_S_all 1.059
_refine_ls_R_factor_all 0.0731
_refine_ls_R_factor_gt 0.0636
_refine_ls_shift/su_max 0.002
_refine_ls_shift/su_mean 0.000
_refine_ls_structure_factor_coef Fsqd
_refine_ls_weighting_details 'w=1/[\s^2^(Fo^2^)+(0.0464P)^2^+53.8793P] where P=(Fo^2^+2Fc^2^)/3'
_refine_ls_weighting_scheme calc
_refine_ls_wR_factor_gt 0.1495
_refine_ls_wR_factor_ref 0.1568
_reflns_Friedel_coverage 0.000
_reflns_number_gt 18883
_reflns_number_total 21799
_reflns_threshold_expression 'I > 2\s(I)'
_cod_data_source_file d3dt00691c2.cif
_cod_data_source_block joer322_sq
_cod_database_code 7713086
_shelx_shelxl_version_number 2017/1
_shelx_space_group_comment
;
The symmetry employed for this shelxl refinement is uniquely defined
by the following loop, which should always be used as a source of
symmetry information in preference to the above space-group names.
They are only intended as comments.
;
_shelx_estimated_absorpt_t_max 0.875
_shelx_estimated_absorpt_t_min 0.401
_olex2_refinement_description
;
1. Fixed Uiso
 At 1.2 times of:
  All C(H) groups
 At 1.5 times of:
  All C(H,H,H) groups
2. Uiso/Uaniso restraints and constraints
F1 \\sim F2 \\sim F3 \\sim C22 \\sim C23 \\sim C24 \\sim C25 \\sim C26 \\sim
C27 \\sim C28: within 2A with sigma of 0.04 and sigma for terminal atoms of
0.08 within 2A
F14 \\sim F15 \\sim F16 \\sim C48 \\sim C51: within 2A with sigma of 0.01 and
sigma for terminal atoms of 0.02 within 2A
Uanis(F1) = Uanis(F14)
Uanis(F2) = Uanis(F15)
Uanis(F3) = Uanis(F16)
3. Rigid body (RIGU) restrains
 F1, F2, F3, C22, C23, C24, C25, C26, C27, C28
 with sigma for 1-2 distances of 0.004 and sigma for 1-3 distances of 0.004
 F14, F15, F16, C48, C51
 with sigma for 1-2 distances of 0.01 and sigma for 1-3 distances of 0.01
4.a Aromatic/amide H refined with riding coordinates:
 C1(H1), C3(H3), C7(H7), C8(H8), C12(H12), C13(H13), C17(H17), C19(H19),
 C23(H23), C24(H24), C26(H26), C27(H27), C46(H46), C47(H47), C49(H49), C50(H50),
  C1(H1), C3(H3), C7(H7), C8(H8), C12(H12), C13(H13), C17(H17), C19(H19),
 C23(H23), C24(H24), C26(H26), C27(H27), C46(H46), C47(H47), C49(H49), C50(H50),
  C3(H3), C4(H4), C5(H5), C6(H6), C7(H7), C3(H3), C4(H4), C5(H5), C6(H6), C7(H7)
4.b Idealised Me refined as rotating group:
 C35(H35A,H35B,H35C), C36(H36A,H36B,H36C), C35(H35A,H35B,H35C), C36(H36A,H36B,
 H36C), C1(H1A,H1B,H1C), C1(H1A,H1B,H1C)
;
_platon_squeeze_special_details
;
A solvent mask was calculated and 402 electrons were 
found in a volume of 1704\%A^3^ in 3 voids per unit cell. 
This is consistent with the presence of 
[+ solvents] per Asymmetric Unit 
which account for 400 electrons 
per unit cell.
;
_platon_squeeze_void_probe_radius 1.20
_olex2_submission_special_instructions 'No special instructions were received'

loop_
_space_group_symop_operation_xyz
'x, y, z'
'-x+1/2, y+1/2, -z+1/2'
'-x, -y, -z'
'x-1/2, -y-1/2, z-1/2'

loop_
_atom_site_label
_atom_site_type_symbol
_atom_site_fract_x
_atom_site_fract_y
_atom_site_fract_z
_atom_site_U_iso_or_equiv
_atom_site_adp_type
_atom_site_occupancy
_atom_site_site_symmetry_order
_atom_site_calc_flag
_atom_site_refinement_flags_posn
_atom_site_refinement_flags_adp
_atom_site_refinement_flags_occupancy
_atom_site_disorder_assembly
_atom_site_disorder_group
Pd1 Pd 0.63390(2) 0.71563(2) 0.33110(2) 0.02622(8) Uani 1 1 d . . . . .
F1 F 0.3635(3) 1.3921(4) 0.23237(19) 0.1396(17) Uani 1 1 d . U . . .
F2 F 0.3424(3) 1.3419(4) 0.1808(2) 0.159(2) Uani 1 1 d . U . . .
F3 F 0.4178(3) 1.4260(4) 0.1865(3) 0.181(3) Uani 1 1 d . U . . .
F4 F 0.54606(13) 0.6706(2) 0.18337(9) 0.0505(7) Uani 1 1 d . . . . .
F5 F 0.55352(19) 0.6686(3) 0.10549(10) 0.0724(11) Uani 1 1 d . . . . .
F6 F 0.6692(2) 0.6920(3) 0.07247(10) 0.0889(14) Uani 1 1 d . . . . .
F7 F 0.7789(2) 0.7153(3) 0.11833(12) 0.1030(18) Uani 1 1 d . . . . .
F8 F 0.77153(16) 0.7174(3) 0.19576(10) 0.0787(13) Uani 1 1 d . . . . .
F9 F 0.61201(16) 0.7437(2) 0.49413(9) 0.0583(8) Uani 1 1 d . . . . .
F10 F 0.55074(18) 0.7075(3) 0.55998(9) 0.0684(10) Uani 1 1 d . . . . .
F11 F 0.45021(17) 0.5941(3) 0.55865(9) 0.0648(10) Uani 1 1 d . . . . .
F12 F 0.40394(16) 0.5288(2) 0.48994(9) 0.0565(8) Uani 1 1 d . . . . .
F13 F 0.46236(15) 0.5673(2) 0.42453(8) 0.0488(7) Uani 1 1 d . . . . .
F14 F 0.0906(3) 1.1201(4) 0.3246(2) 0.1396(17) Uani 1 1 d . U . . .
F15 F 0.1281(3) 1.1893(4) 0.3695(2) 0.159(2) Uani 1 1 d . U . . .
F16 F 0.0714(3) 1.0798(4) 0.3792(3) 0.181(3) Uani 1 1 d . U . . .
N1 N 0.62353(16) 0.8012(2) 0.28737(10) 0.0274(7) Uani 1 1 d . . . . .
N2 N 0.69404(17) 0.6488(2) 0.29801(11) 0.0327(8) Uani 1 1 d . . . . .
N3 N 0.65790(16) 0.6378(2) 0.37637(11) 0.0304(8) Uani 1 1 d . . . . .
N4 N 0.55675(16) 0.7635(2) 0.35985(10) 0.0289(7) Uani 1 1 d . . . . .
C1 C 0.6100(2) 0.8861(3) 0.28938(13) 0.0299(9) Uani 1 1 d . . . . .
H1 H 0.605541 0.917352 0.312838 0.036 Uiso 1 1 calc R U . . .
C2 C 0.60332(19) 0.9226(3) 0.25185(13) 0.0304(9) Uani 1 1 d . . . . .
C3 C 0.6154(2) 0.8565(3) 0.22625(13) 0.0325(9) Uani 1 1 d . . . . .
H3 H 0.614405 0.860680 0.198756 0.039 Uiso 1 1 calc R U . . .
C4 C 0.6293(2) 0.7822(3) 0.24819(12) 0.0293(9) Uani 1 1 d . . . . .
C5 C 0.6546(2) 0.7036(3) 0.23503(13) 0.0303(9) Uani 1 1 d . . . . .
C6 C 0.6839(2) 0.6410(3) 0.25745(13) 0.0334(10) Uani 1 1 d . . . . .
C7 C 0.7184(2) 0.5668(3) 0.24537(16) 0.0421(11) Uani 1 1 d . . . . .
H7 H 0.719701 0.545222 0.219627 0.051 Uiso 1 1 calc R U . . .
C8 C 0.7492(2) 0.5322(4) 0.27729(16) 0.0473(13) Uani 1 1 d . . . . .
H8 H 0.776072 0.482328 0.277973 0.057 Uiso 1 1 calc R U . . .
C9 C 0.7336(2) 0.5849(3) 0.30965(15) 0.0371(11) Uani 1 1 d . . . . .
C10 C 0.7619(2) 0.5793(4) 0.35024(16) 0.0439(12) Uani 1 1 d . . . . .
C11 C 0.7108(2) 0.5869(3) 0.38020(14) 0.0359(10) Uani 1 1 d . . . . .
C12 C 0.7144(2) 0.5474(4) 0.41732(16) 0.0479(13) Uani 1 1 d . . . . .
H12 H 0.747316 0.509208 0.426938 0.058 Uiso 1 1 calc R U . . .
C13 C 0.6618(2) 0.5746(3) 0.43656(15) 0.0422(12) Uani 1 1 d . . . . .
H13 H 0.650671 0.558174 0.461974 0.051 Uiso 1 1 calc R U . . .
C14 C 0.6266(2) 0.6324(3) 0.41142(13) 0.0324(9) Uani 1 1 d . . . . .
C15 C 0.5706(2) 0.6768(3) 0.41980(13) 0.0323(9) Uani 1 1 d . . . . .
C16 C 0.5379(2) 0.7371(3) 0.39626(12) 0.0286(9) Uani 1 1 d . . . . .
C17 C 0.4784(2) 0.7768(3) 0.40426(13) 0.0339(10) Uani 1 1 d . . . . .
H17 H 0.455323 0.770821 0.427400 0.041 Uiso 1 1 calc R U . . .
C18 C 0.45984(19) 0.8259(3) 0.37241(12) 0.0274(8) Uani 1 1 d . . . . .
C19 C 0.50997(19) 0.8157(3) 0.34544(12) 0.0269(8) Uani 1 1 d . . . . .
H19 H 0.510132 0.842271 0.320634 0.032 Uiso 1 1 calc R U . . .
C20 C 0.5830(2) 1.0086(3) 0.24292(14) 0.0344(10) Uani 1 1 d . . . . .
C21 C 0.5602(2) 1.0778(3) 0.23538(15) 0.0384(11) Uani 1 1 d . . . . .
C22 C 0.5225(2) 1.1539(3) 0.22643(16) 0.0414(11) Uani 1 1 d . U . . .
C23 C 0.4940(2) 1.1650(3) 0.18955(17) 0.0457(12) Uani 1 1 d . U . . .
H23 H 0.503879 1.125890 0.169388 0.055 Uiso 1 1 calc R U . . .
C24 C 0.4514(3) 1.2328(4) 0.1820(2) 0.0557(14) Uani 1 1 d . U . . .
H24 H 0.431719 1.239733 0.156802 0.067 Uiso 1 1 calc R U . . .
C25 C 0.4376(3) 1.2904(4) 0.2113(2) 0.0560(14) Uani 1 1 d . U . . .
C26 C 0.4668(3) 1.2816(4) 0.2479(2) 0.0543(13) Uani 1 1 d . U . . .
H26 H 0.457846 1.321910 0.267743 0.065 Uiso 1 1 calc R U . . .
C27 C 0.5094(3) 1.2133(3) 0.25548(17) 0.0449(11) Uani 1 1 d . U . . .
H27 H 0.529576 1.207169 0.280557 0.054 Uiso 1 1 calc R U . . .
C28 C 0.3925(3) 1.3628(5) 0.2033(3) 0.0774(19) Uani 1 1 d . U . . .
C29 C 0.6580(2) 0.6949(3) 0.19160(14) 0.0358(10) Uani 1 1 d . . . . .
C30 C 0.6039(2) 0.6819(3) 0.16757(15) 0.0408(11) Uani 1 1 d . . . . .
C31 C 0.6069(3) 0.6812(4) 0.12794(16) 0.0526(14) Uani 1 1 d . . . . .
C32 C 0.6660(4) 0.6931(4) 0.11138(16) 0.0597(16) Uani 1 1 d . . . . .
C33 C 0.7205(3) 0.7046(4) 0.13406(17) 0.0636(18) Uani 1 1 d . . . . .
C34 C 0.7170(3) 0.7048(4) 0.17413(17) 0.0534(15) Uani 1 1 d . . . . .
C35 C 0.8095(3) 0.6567(5) 0.35642(18) 0.0609(17) Uani 1 1 d . . . . .
H35A H 0.829264 0.654215 0.382707 0.091 Uiso 1 1 calc R U . . .
H35B H 0.785695 0.711087 0.352974 0.091 Uiso 1 1 calc R U . . .
H35C H 0.843608 0.653361 0.337457 0.091 Uiso 1 1 calc R U . . .
C36 C 0.7996(3) 0.4954(5) 0.3559(2) 0.069(2) Uani 1 1 d . . . . .
H36A H 0.820578 0.494539 0.381868 0.103 Uiso 1 1 calc R U . . .
H36B H 0.832805 0.491427 0.336369 0.103 Uiso 1 1 calc R U . . .
H36C H 0.769852 0.446283 0.353002 0.103 Uiso 1 1 calc R U . . .
C37 C 0.5393(2) 0.6566(3) 0.45719(13) 0.0344(10) Uani 1 1 d . . . . .
C38 C 0.5607(2) 0.6905(3) 0.49229(15) 0.0413(11) Uani 1 1 d . . . . .
C39 C 0.5297(3) 0.6721(4) 0.52646(14) 0.0460(13) Uani 1 1 d . . . . .
C40 C 0.4778(3) 0.6158(4) 0.52558(14) 0.0456(13) Uani 1 1 d . . . . .
C41 C 0.4549(2) 0.5829(3) 0.49122(15) 0.0424(11) Uani 1 1 d . . . . .
C42 C 0.4861(2) 0.6022(3) 0.45740(13) 0.0358(10) Uani 1 1 d . . . . .
C43 C 0.4022(2) 0.8758(3) 0.36778(13) 0.0304(9) Uani 1 1 d . . . . .
C44 C 0.3518(2) 0.9152(3) 0.36615(14) 0.0324(9) Uani 1 1 d . . . . .
C45 C 0.2917(2) 0.9618(3) 0.36421(14) 0.0344(10) Uani 1 1 d . . . . .
C46 C 0.2697(2) 1.0003(3) 0.32992(15) 0.0383(11) Uani 1 1 d . . . . .
H46 H 0.293699 0.993666 0.307179 0.046 Uiso 1 1 calc R U . . .
C47 C 0.2128(2) 1.0487(3) 0.32840(18) 0.0463(13) Uani 1 1 d . . . . .
H47 H 0.198633 1.075992 0.304908 0.056 Uiso 1 1 calc R U . . .
C48 C 0.1768(2) 1.0568(4) 0.36137(19) 0.0519(14) Uani 1 1 d . U . . .
C49 C 0.1971(3) 1.0170(4) 0.39517(18) 0.0558(15) Uani 1 1 d . . . . .
H49 H 0.171798 1.022025 0.417483 0.067 Uiso 1 1 calc R U . . .
C50 C 0.2544(2) 0.9693(4) 0.39717(16) 0.0477(13) Uani 1 1 d . . . . .
H50 H 0.268182 0.941961 0.420741 0.057 Uiso 1 1 calc R U . . .
C51 C 0.1175(4) 1.1107(5) 0.3603(3) 0.082(2) Uani 1 1 d . U . . .
Pd1_1 Pd 0.36517(2) 1.06506(2) 0.24794(2) 0.02998(9) Uani 1 1 d . . . . .
F1_1 F 0.6344(2) 0.3836(3) 0.37228(14) 0.0914(14) Uani 1 1 d . . . . .
F2_1 F 0.5502(3) 0.3152(3) 0.36199(16) 0.1049(16) Uani 1 1 d . . . . .
F3_1 F 0.6178(3) 0.3102(3) 0.31975(12) 0.122(2) Uani 1 1 d . . . . .
F4_1 F 0.53993(13) 0.9651(2) 0.14624(9) 0.0489(7) Uani 1 1 d . . . . .
F5_1 F 0.58724(15) 0.8790(2) 0.08589(10) 0.0614(9) Uani 1 1 d . . . . .
F6_1 F 0.5061(2) 0.7887(3) 0.03742(10) 0.0734(11) Uani 1 1 d . . . . .
F7_1 F 0.3766(2) 0.7868(3) 0.04923(11) 0.0794(12) Uani 1 1 d . . . . .
F8_1 F 0.32903(14) 0.8700(2) 0.11037(10) 0.0598(9) Uani 1 1 d . . . . .
F9_1 F 0.30474(17) 1.1591(2) 0.39552(11) 0.0632(9) Uani 1 1 d . . . . .
F10_1 F 0.27534(19) 1.2718(3) 0.45128(12) 0.0810(12) Uani 1 1 d . . . . .
F11_1 F 0.3033(2) 1.4425(3) 0.44309(13) 0.0922(15) Uani 1 1 d . . . . .
F12_1 F 0.3622(2) 1.4986(2) 0.37872(13) 0.0780(12) Uani 1 1 d . . . . .
F13_1 F 0.39106(17) 1.3864(2) 0.32258(11) 0.0621(9) Uani 1 1 d . . . . .
F14_1 F 0.8618(3) 0.8975(7) 0.4699(3) 0.225(5) Uani 1 1 d . . . . .
F15_1 F 0.8062(3) 0.7853(5) 0.47937(19) 0.151(3) Uani 1 1 d . . . . .
F16_1 F 0.8010(4) 0.8888(5) 0.51595(16) 0.168(3) Uani 1 1 d . . . . .
N1_1 N 0.40695(16) 0.9499(2) 0.23678(11) 0.0296(8) Uani 1 1 d . . . . .
N2_1 N 0.32991(17) 1.0639(2) 0.19294(12) 0.0351(9) Uani 1 1 d . . . . .
N3_1 N 0.30968(17) 1.1690(2) 0.25920(12) 0.0358(9) Uani 1 1 d . . . . .
N4_1 N 0.41555(16) 1.0814(2) 0.29931(11) 0.0317(8) Uani 1 1 d . . . . .
C1_1 C 0.41845(19) 0.8860(3) 0.26213(13) 0.0285(9) Uani 1 1 d . . . . .
H1_1 H 0.410057 0.889010 0.288977 0.034 Uiso 1 1 calc R U . . .
C2_1 C 0.44489(19) 0.8130(3) 0.24355(13) 0.0297(9) Uani 1 1 d . . . . .
C3_1 C 0.44936(19) 0.8359(3) 0.20484(13) 0.0297(9) Uani 1 1 d . . . . .
H3_1 H 0.466285 0.801417 0.184840 0.036 Uiso 1 1 calc R U . . .
C4_1 C 0.42419(19) 0.9196(3) 0.20090(13) 0.0293(9) Uani 1 1 d . . . . .
C5_1 C 0.4073(2) 0.9621(3) 0.16558(14) 0.0341(10) Uani 1 1 d . . . . .
C6_1 C 0.3639(2) 1.0295(3) 0.16178(15) 0.0384(11) Uani 1 1 d . . . . .
C7_1 C 0.3374(3) 1.0661(4) 0.12659(16) 0.0479(13) Uani 1 1 d . . . . .
H7_1 H 0.351905 1.056274 0.101155 0.057 Uiso 1 1 calc R U . . .
C8_1 C 0.2871(3) 1.1180(4) 0.13669(16) 0.0519(14) Uani 1 1 d . . . . .
H8_1 H 0.259773 1.150701 0.119396 0.062 Uiso 1 1 calc R U . . .
C9_1 C 0.2831(2) 1.1143(3) 0.17757(15) 0.0405(11) Uani 1 1 d . . . . .
C10_1 C 0.2309(2) 1.1512(3) 0.20222(16) 0.0422(11) Uani 1 1 d . . . . .
C11_1 C 0.2572(2) 1.1951(3) 0.23808(16) 0.0391(11) Uani 1 1 d . . . . .
C12_1 C 0.2258(3) 1.2627(4) 0.25760(19) 0.0539(15) Uani 1 1 d . . . . .
H12_1 H 0.187946 1.292634 0.248496 0.065 Uiso 1 1 calc R U . . .
C13_1 C 0.2590(3) 1.2770(4) 0.29141(19) 0.0518(14) Uani 1 1 d . . . . .
H13_1 H 0.248716 1.318470 0.310501 0.062 Uiso 1 1 calc R U . . .
C14_1 C 0.3123(2) 1.2186(3) 0.29329(16) 0.0384(11) Uani 1 1 d . . . . .
C15_1 C 0.3565(2) 1.2082(3) 0.32404(16) 0.0375(11) Uani 1 1 d . . . . .
C16_1 C 0.4062(2) 1.1460(3) 0.32696(15) 0.0344(10) Uani 1 1 d . . . . .
C17_1 C 0.4559(2) 1.1417(3) 0.35612(15) 0.0381(10) Uani 1 1 d . . . . .
H17_1 H 0.460402 1.177266 0.378494 0.046 Uiso 1 1 calc R U . . .
C18_1 C 0.4971(2) 1.0752(3) 0.34583(14) 0.0340(10) Uani 1 1 d . . . . .
C19_1 C 0.4703(2) 1.0412(3) 0.31074(14) 0.0319(9) Uani 1 1 d . . . . .
H19_1 H 0.489035 0.995021 0.296888 0.038 Uiso 1 1 calc R U . . .
C20_1 C 0.46335(19) 0.7323(3) 0.26076(13) 0.0293(9) Uani 1 1 d . . . . .
C21_1 C 0.4801(2) 0.6650(3) 0.27454(13) 0.0315(9) Uani 1 1 d . . . . .
C22_1 C 0.5060(2) 0.5871(3) 0.29131(13) 0.0285(9) Uani 1 1 d . . . . .
C23_1 C 0.5420(2) 0.5306(3) 0.26914(14) 0.0364(10) Uani 1 1 d . . . . .
H23_1 H 0.546839 0.541928 0.242341 0.044 Uiso 1 1 calc R U . . .
C24_1 C 0.5707(2) 0.4583(3) 0.28582(14) 0.0395(11) Uani 1 1 d . . . . .
H24_1 H 0.595397 0.420301 0.270591 0.047 Uiso 1 1 calc R U . . .
C25_1 C 0.5633(2) 0.4413(3) 0.32490(14) 0.0388(11) Uani 1 1 d . . . . .
C26_1 C 0.5263(2) 0.4963(3) 0.34688(14) 0.0393(11) Uani 1 1 d . . . . .
H26_1 H 0.520918 0.484121 0.373549 0.047 Uiso 1 1 calc R U . . .
C27_1 C 0.4975(2) 0.5682(3) 0.33040(13) 0.0329(9) Uani 1 1 d . . . . .
H27_1 H 0.471709 0.605004 0.345565 0.039 Uiso 1 1 calc R U . . .
C28_1 C 0.5945(3) 0.3646(4) 0.34357(17) 0.0549(15) Uani 1 1 d . . . . .
C29_1 C 0.4327(2) 0.9211(3) 0.12989(13) 0.0340(10) Uani 1 1 d . . . . .
C30_1 C 0.4980(2) 0.9215(3) 0.12266(14) 0.0388(11) Uani 1 1 d . . . . .
C31_1 C 0.5231(2) 0.8776(4) 0.09171(16) 0.0458(12) Uani 1 1 d . . . . .
C32_1 C 0.4821(3) 0.8321(4) 0.06713(16) 0.0509(13) Uani 1 1 d . . . . .
C33_1 C 0.4169(3) 0.8307(4) 0.07311(16) 0.0511(13) Uani 1 1 d . . . . .
C34_1 C 0.3931(2) 0.8757(4) 0.10417(15) 0.0425(11) Uani 1 1 d . . . . .
C35_1 C 0.1877(2) 1.0745(4) 0.21486(18) 0.0486(13) Uani 1 1 d . . . . .
H35A_1 H 0.153290 1.096279 0.231078 0.073 Uiso 1 1 calc R U . . .
H35B_1 H 0.214388 1.032745 0.229662 0.073 Uiso 1 1 calc R U . . .
H35C_1 H 0.168163 1.046341 0.191793 0.073 Uiso 1 1 calc R U . . .
C36_1 C 0.1880(3) 1.2141(4) 0.17750(18) 0.0548(15) Uani 1 1 d . . . . .
H36A_1 H 0.151969 1.234339 0.192787 0.082 Uiso 1 1 calc R U . . .
H36B_1 H 0.170818 1.184105 0.154280 0.082 Uiso 1 1 calc R U . . .
H36C_1 H 0.214190 1.263587 0.169782 0.082 Uiso 1 1 calc R U . . .
C37_1 C 0.3483(2) 1.2688(3) 0.35742(17) 0.0444(12) Uani 1 1 d . . . . .
C38_1 C 0.3197(2) 1.2421(4) 0.39101(18) 0.0495(13) Uani 1 1 d . . . . .
C39_1 C 0.3044(3) 1.2997(5) 0.41977(19) 0.0591(16) Uani 1 1 d . . . . .
C40_1 C 0.3184(3) 1.3853(5) 0.4154(2) 0.0640(19) Uani 1 1 d . . . . .
C41_1 C 0.3484(3) 1.4142(4) 0.3828(2) 0.0587(16) Uani 1 1 d . . . . .
C42_1 C 0.3627(3) 1.3556(4) 0.35434(19) 0.0518(14) Uani 1 1 d . . . . .
C43_1 C 0.5545(2) 1.0452(3) 0.36623(14) 0.0371(10) Uani 1 1 d . . . . .
C44_1 C 0.6014(2) 1.0192(3) 0.38418(14) 0.0388(11) Uani 1 1 d . . . . .
C45_1 C 0.6538(2) 0.9834(3) 0.40759(14) 0.0379(11) Uani 1 1 d . . . . .
C46_1 C 0.6665(3) 0.8954(4) 0.40683(16) 0.0456(12) Uani 1 1 d . . . . .
H46_1 H 0.641362 0.859466 0.389745 0.055 Uiso 1 1 calc R U . . .
C47_1 C 0.7151(3) 0.8586(4) 0.43040(17) 0.0539(14) Uani 1 1 d . . . . .
H47_1 H 0.723026 0.798194 0.429395 0.065 Uiso 1 1 calc R U . . .
C48_1 C 0.7514(3) 0.9098(5) 0.45498(17) 0.0584(16) Uani 1 1 d . . . . .
C49_1 C 0.7407(3) 0.9970(5) 0.45642(17) 0.0632(17) Uani 1 1 d . . . . .
H49_1 H 0.766196 1.031794 0.473820 0.076 Uiso 1 1 calc R U . . .
C50_1 C 0.6925(3) 1.0352(4) 0.43252(16) 0.0523(14) Uani 1 1 d . . . . .
H50_1 H 0.686017 1.095903 0.433147 0.063 Uiso 1 1 calc R U . . .
C51_1 C 0.8054(4) 0.8719(7) 0.4808(3) 0.093(3) Uani 1 1 d . . . . .
C1_2 C 0.8091(4) 0.8150(5) 0.2736(2) 0.0720(19) Uani 1 1 d . . . . .
H1A_2 H 0.770737 0.782922 0.281348 0.108 Uiso 1 1 calc R U . . .
H1B_2 H 0.842248 0.774243 0.265345 0.108 Uiso 1 1 calc R U . . .
H1C_2 H 0.797090 0.853904 0.252134 0.108 Uiso 1 1 calc R U . . .
C2_2 C 0.8351(3) 0.8655(4) 0.30661(16) 0.0501(13) Uani 1 1 d . . . . .
C3_2 C 0.8998(3) 0.8742(4) 0.31444(17) 0.0538(14) Uani 1 1 d . . . . .
H3_2 H 0.929426 0.845809 0.298330 0.065 Uiso 1 1 calc R U . . .
C4_2 C 0.9240(4) 0.9241(5) 0.3457(2) 0.076(2) Uani 1 1 d . . . . .
H4_2 H 0.969581 0.930002 0.350161 0.091 Uiso 1 1 calc R U . . .
C5_2 C 0.8827(4) 0.9640(5) 0.3696(2) 0.0730(19) Uani 1 1 d . . . . .
H5_2 H 0.898614 0.997005 0.391126 0.088 Uiso 1 1 calc R U . . .
C6_2 C 0.8169(3) 0.9553(4) 0.3617(2) 0.0621(16) Uani 1 1 d . . . . .
H6_2 H 0.787711 0.983432 0.378141 0.075 Uiso 1 1 calc R U . . .
C7_2 C 0.7920(3) 0.9080(4) 0.33130(19) 0.0594(16) Uani 1 1 d . . . . .
H7_2 H 0.746425 0.903668 0.326721 0.071 Uiso 1 1 calc R U . . .
C1_3 C 0.2399(7) 0.6318(10) 0.4897(5) 0.183(6) Uani 1 1 d . . . . .
H1A_3 H 0.241901 0.587083 0.509807 0.274 Uiso 1 1 calc R U . . .
H1B_3 H 0.245159 0.605138 0.464251 0.274 Uiso 1 1 calc R U . . .
H1C_3 H 0.197860 0.661247 0.489974 0.274 Uiso 1 1 calc R U . . .
C2_3 C 0.2936(5) 0.6965(6) 0.4975(3) 0.087(2) Uani 1 1 d . . . . .
C3_3 C 0.3250(4) 0.7019(5) 0.5326(3) 0.080(2) Uani 1 1 d . . . . .
H3_3 H 0.313435 0.663163 0.552515 0.096 Uiso 1 1 calc R U . . .
C4_3 C 0.3725(4) 0.7609(5) 0.5401(3) 0.085(2) Uani 1 1 d . . . . .
H4_3 H 0.394067 0.762677 0.564955 0.102 Uiso 1 1 calc R U . . .
C5_3 C 0.3897(4) 0.8193(5) 0.5112(3) 0.082(2) Uani 1 1 d . . . . .
H5_3 H 0.422549 0.861186 0.516410 0.098 Uiso 1 1 calc R U . . .
C6_3 C 0.3583(4) 0.8154(6) 0.4752(3) 0.083(2) Uani 1 1 d . . . . .
H6_3 H 0.369591 0.855349 0.455697 0.099 Uiso 1 1 calc R U . . .
C7_3 C 0.3110(5) 0.7545(7) 0.4671(3) 0.102(3) Uani 1 1 d . . . . .
H7_3 H 0.290351 0.750920 0.442040 0.123 Uiso 1 1 calc R U . . .

loop_
_atom_site_aniso_label
_atom_site_aniso_U_11
_atom_site_aniso_U_22
_atom_site_aniso_U_33
_atom_site_aniso_U_23
_atom_site_aniso_U_13
_atom_site_aniso_U_12
Pd1 0.02000(14) 0.02733(16) 0.03161(16) 0.00140(12) 0.00460(11) 0.00264(11)
F1 0.118(3) 0.147(4) 0.153(4) 0.003(3) 0.000(3) 0.094(3)
F2 0.111(3) 0.096(3) 0.265(5) -0.059(3) -0.070(3) 0.063(2)
F3 0.077(2) 0.144(4) 0.326(7) 0.132(4) 0.079(3) 0.065(2)
F4 0.0312(14) 0.070(2) 0.0499(17) -0.0027(15) 0.0015(12) 0.0030(14)
F5 0.075(2) 0.093(3) 0.0484(19) -0.0033(19) -0.0152(17) 0.016(2)
F6 0.135(4) 0.098(3) 0.0357(18) -0.0070(19) 0.024(2) -0.014(3)
F7 0.096(3) 0.147(4) 0.070(3) -0.040(3) 0.057(2) -0.065(3)
F8 0.0475(19) 0.132(4) 0.059(2) -0.039(2) 0.0244(16) -0.045(2)
F9 0.0491(18) 0.073(2) 0.0521(19) -0.0113(17) -0.0049(14) -0.0046(16)
F10 0.067(2) 0.103(3) 0.0351(16) -0.0134(18) -0.0088(15) 0.014(2)
F11 0.068(2) 0.091(3) 0.0368(16) 0.0163(17) 0.0183(15) 0.0203(19)
F12 0.0557(19) 0.059(2) 0.0562(19) 0.0078(16) 0.0192(15) -0.0086(16)
F13 0.0496(17) 0.0578(19) 0.0395(16) -0.0074(14) 0.0079(13) -0.0096(14)
F14 0.118(3) 0.147(4) 0.153(4) 0.003(3) 0.000(3) 0.094(3)
F15 0.111(3) 0.096(3) 0.265(5) -0.059(3) -0.070(3) 0.063(2)
F16 0.077(2) 0.144(4) 0.326(7) 0.132(4) 0.079(3) 0.065(2)
N1 0.0223(16) 0.0285(18) 0.0318(18) 0.0011(15) 0.0056(14) 0.0011(13)
N2 0.0261(18) 0.0303(19) 0.042(2) 0.0025(16) 0.0058(15) 0.0032(14)
N3 0.0233(17) 0.034(2) 0.0338(19) 0.0044(16) 0.0054(14) 0.0048(14)
N4 0.0243(17) 0.0320(19) 0.0304(18) 0.0038(15) 0.0002(14) 0.0018(14)
C1 0.024(2) 0.029(2) 0.037(2) 0.0026(18) 0.0050(17) -0.0010(16)
C2 0.0205(19) 0.032(2) 0.039(2) 0.0047(19) 0.0044(17) -0.0011(16)
C3 0.025(2) 0.040(3) 0.032(2) -0.0018(19) 0.0050(17) -0.0063(18)
C4 0.027(2) 0.031(2) 0.031(2) 0.0025(18) 0.0084(17) -0.0034(17)
C5 0.024(2) 0.034(2) 0.033(2) -0.0030(18) 0.0076(17) -0.0046(17)
C6 0.029(2) 0.034(2) 0.038(2) -0.0046(19) 0.0135(18) -0.0010(18)
C7 0.039(3) 0.037(3) 0.051(3) -0.007(2) 0.013(2) 0.007(2)
C8 0.039(3) 0.043(3) 0.060(3) -0.002(3) 0.019(2) 0.012(2)
C9 0.026(2) 0.038(3) 0.048(3) 0.004(2) 0.0155(19) 0.0080(18)
C10 0.030(2) 0.050(3) 0.052(3) 0.010(2) 0.011(2) 0.012(2)
C11 0.028(2) 0.035(2) 0.045(3) 0.009(2) 0.0059(19) 0.0096(18)
C12 0.038(3) 0.056(3) 0.050(3) 0.016(3) 0.007(2) 0.020(2)
C13 0.037(3) 0.050(3) 0.040(3) 0.014(2) 0.006(2) 0.013(2)
C14 0.029(2) 0.036(2) 0.033(2) 0.0039(19) 0.0040(17) 0.0078(18)
C15 0.029(2) 0.033(2) 0.035(2) 0.0010(19) 0.0008(18) 0.0017(17)
C16 0.028(2) 0.032(2) 0.027(2) 0.0020(17) 0.0026(16) 0.0020(17)
C17 0.029(2) 0.040(3) 0.032(2) -0.0039(19) 0.0053(17) 0.0067(18)
C18 0.0228(19) 0.029(2) 0.031(2) -0.0007(17) 0.0019(16) 0.0045(16)
C19 0.0226(19) 0.027(2) 0.032(2) -0.0003(17) 0.0040(16) 0.0015(15)
C20 0.026(2) 0.036(2) 0.041(3) 0.006(2) 0.0068(18) -0.0019(18)
C21 0.034(2) 0.035(3) 0.046(3) 0.009(2) 0.007(2) -0.0022(19)
C22 0.033(2) 0.033(2) 0.058(3) 0.010(2) 0.009(2) 0.0007(19)
C23 0.041(3) 0.034(3) 0.062(3) 0.008(2) 0.003(2) 0.001(2)
C24 0.042(3) 0.045(3) 0.080(4) 0.018(3) -0.005(3) -0.001(2)
C25 0.041(3) 0.037(3) 0.090(4) 0.017(3) 0.011(3) 0.001(2)
C26 0.047(3) 0.035(3) 0.082(4) 0.008(3) 0.020(3) 0.000(2)
C27 0.044(3) 0.032(2) 0.060(3) 0.010(2) 0.011(2) -0.003(2)
C28 0.040(3) 0.052(4) 0.141(6) 0.025(4) 0.016(3) 0.009(3)
C29 0.038(2) 0.031(2) 0.039(3) -0.0079(19) 0.012(2) -0.0068(19)
C30 0.039(3) 0.040(3) 0.044(3) -0.001(2) 0.003(2) 0.002(2)
C31 0.066(4) 0.050(3) 0.041(3) 0.001(2) -0.002(3) 0.003(3)
C32 0.097(5) 0.052(3) 0.030(3) -0.004(2) 0.013(3) -0.011(3)
C33 0.075(4) 0.074(4) 0.044(3) -0.020(3) 0.035(3) -0.031(3)
C34 0.049(3) 0.062(4) 0.050(3) -0.022(3) 0.019(2) -0.026(3)
C35 0.032(3) 0.091(5) 0.059(4) 0.015(3) -0.001(2) -0.005(3)
C36 0.057(4) 0.082(5) 0.070(4) 0.016(4) 0.021(3) 0.043(3)
C37 0.029(2) 0.040(3) 0.034(2) 0.001(2) 0.0014(18) 0.0081(19)
C38 0.034(2) 0.049(3) 0.040(3) -0.002(2) -0.007(2) 0.009(2)
C39 0.049(3) 0.064(4) 0.025(2) 0.000(2) -0.005(2) 0.016(3)
C40 0.049(3) 0.058(3) 0.030(2) 0.007(2) 0.007(2) 0.019(3)
C41 0.040(3) 0.046(3) 0.043(3) 0.006(2) 0.010(2) 0.005(2)
C42 0.036(2) 0.047(3) 0.025(2) 0.0024(19) 0.0057(18) 0.006(2)
C43 0.024(2) 0.032(2) 0.036(2) -0.0010(18) 0.0040(17) 0.0026(17)
C44 0.029(2) 0.028(2) 0.041(2) 0.0012(19) 0.0014(18) 0.0005(17)
C45 0.022(2) 0.036(2) 0.045(3) -0.003(2) 0.0034(18) 0.0012(17)
C46 0.027(2) 0.034(2) 0.054(3) 0.001(2) 0.003(2) 0.0020(18)
C47 0.028(2) 0.042(3) 0.068(4) 0.007(3) -0.007(2) 0.004(2)
C48 0.028(2) 0.044(3) 0.084(4) -0.004(3) 0.001(2) 0.011(2)
C49 0.037(3) 0.067(4) 0.064(4) -0.011(3) 0.013(3) 0.018(3)
C50 0.036(3) 0.057(3) 0.051(3) -0.004(3) 0.003(2) 0.013(2)
C51 0.056(4) 0.061(4) 0.129(5) 0.008(4) 0.002(4) 0.025(3)
Pd1_1 0.02055(15) 0.02725(16) 0.04209(19) 0.00455(13) 0.00058(12) 0.00264(11)
F1_1 0.102(3) 0.064(2) 0.103(3) 0.008(2) -0.054(3) 0.021(2)
F2_1 0.125(4) 0.055(2) 0.135(4) 0.044(3) 0.002(3) 0.005(3)
F3_1 0.202(6) 0.101(4) 0.062(3) 0.005(2) 0.013(3) 0.112(4)
F4_1 0.0271(13) 0.0628(19) 0.0569(18) -0.0131(15) 0.0003(12) -0.0070(13)
F5_1 0.0418(17) 0.083(2) 0.060(2) -0.0124(18) 0.0161(15) 0.0019(16)
F6_1 0.090(3) 0.083(3) 0.0473(19) -0.0175(19) 0.0070(18) 0.009(2)
F7_1 0.076(3) 0.095(3) 0.065(2) -0.027(2) -0.021(2) -0.018(2)
F8_1 0.0341(16) 0.076(2) 0.068(2) -0.0048(18) -0.0086(14) -0.0127(15)
F9_1 0.061(2) 0.059(2) 0.071(2) -0.0059(18) 0.0099(17) -0.0098(17)
F10_1 0.062(2) 0.115(4) 0.066(2) -0.021(2) 0.0081(19) 0.003(2)
F11_1 0.087(3) 0.100(3) 0.088(3) -0.056(3) -0.012(2) 0.023(2)
F12_1 0.089(3) 0.0435(19) 0.099(3) -0.028(2) -0.021(2) 0.0098(18)
F13_1 0.064(2) 0.0379(17) 0.084(3) -0.0089(17) 0.0037(18) -0.0042(15)
F14_1 0.058(3) 0.367(13) 0.246(9) 0.186(9) -0.049(4) -0.010(5)
F15_1 0.161(6) 0.153(6) 0.134(5) 0.020(4) -0.067(4) 0.070(5)
F16_1 0.209(7) 0.220(8) 0.069(3) -0.003(4) -0.076(4) 0.071(6)
N1_1 0.0231(17) 0.0267(18) 0.039(2) 0.0025(15) 0.0015(14) 0.0016(14)
N2_1 0.0223(17) 0.034(2) 0.049(2) 0.0097(17) 0.0004(16) 0.0071(15)
N3_1 0.0228(17) 0.030(2) 0.055(2) 0.0009(18) 0.0016(16) 0.0039(14)
N4_1 0.0209(16) 0.0268(18) 0.048(2) -0.0008(16) 0.0019(15) 0.0014(14)
C1_1 0.0216(19) 0.026(2) 0.037(2) 0.0050(18) 0.0015(16) -0.0002(15)
C2_1 0.0219(19) 0.028(2) 0.039(2) 0.0031(18) -0.0006(17) -0.0023(16)
C3_1 0.023(2) 0.030(2) 0.035(2) -0.0007(18) -0.0012(17) 0.0014(16)
C4_1 0.0215(19) 0.031(2) 0.036(2) 0.0017(18) 0.0004(16) 0.0002(16)
C5_1 0.0205(19) 0.040(3) 0.042(3) 0.005(2) -0.0011(17) -0.0030(17)
C6_1 0.027(2) 0.041(3) 0.047(3) 0.010(2) -0.0016(19) 0.0042(19)
C7_1 0.043(3) 0.059(3) 0.042(3) 0.014(3) -0.002(2) 0.011(2)
C8_1 0.043(3) 0.063(4) 0.049(3) 0.018(3) -0.003(2) 0.017(3)
C9_1 0.029(2) 0.042(3) 0.050(3) 0.010(2) 0.001(2) 0.004(2)
C10_1 0.026(2) 0.045(3) 0.056(3) 0.008(2) -0.002(2) 0.008(2)
C11_1 0.026(2) 0.029(2) 0.061(3) 0.010(2) -0.001(2) 0.0106(18)
C12_1 0.032(3) 0.044(3) 0.085(4) -0.005(3) -0.004(3) 0.013(2)
C13_1 0.039(3) 0.040(3) 0.077(4) -0.007(3) 0.000(3) 0.010(2)
C14_1 0.025(2) 0.031(2) 0.059(3) -0.001(2) 0.002(2) 0.0038(18)
C15_1 0.023(2) 0.029(2) 0.061(3) -0.005(2) 0.004(2) -0.0015(17)
C16_1 0.024(2) 0.028(2) 0.052(3) 0.001(2) 0.0014(19) 0.0037(17)
C17_1 0.030(2) 0.039(3) 0.045(3) -0.006(2) 0.0031(19) 0.0011(19)
C18_1 0.027(2) 0.035(2) 0.041(3) 0.002(2) 0.0023(18) 0.0031(18)
C19_1 0.023(2) 0.028(2) 0.044(3) 0.0020(19) 0.0030(18) 0.0005(16)
C20_1 0.0220(19) 0.030(2) 0.036(2) -0.0025(18) 0.0024(16) -0.0004(16)
C21_1 0.027(2) 0.032(2) 0.036(2) -0.0030(19) 0.0027(17) -0.0019(17)
C22_1 0.026(2) 0.026(2) 0.033(2) 0.0007(17) 0.0014(17) 0.0013(16)
C23_1 0.040(2) 0.039(3) 0.031(2) 0.000(2) 0.0056(19) 0.003(2)
C24_1 0.049(3) 0.034(2) 0.037(3) 0.001(2) 0.008(2) 0.013(2)
C25_1 0.049(3) 0.027(2) 0.040(3) 0.001(2) 0.002(2) 0.008(2)
C26_1 0.046(3) 0.035(3) 0.037(3) 0.002(2) 0.005(2) 0.006(2)
C27_1 0.037(2) 0.026(2) 0.036(2) -0.0004(18) 0.0077(18) 0.0034(18)
C28_1 0.082(4) 0.037(3) 0.045(3) -0.002(2) -0.003(3) 0.017(3)
C29_1 0.028(2) 0.040(3) 0.034(2) 0.006(2) -0.0024(18) -0.0001(18)
C30_1 0.033(2) 0.046(3) 0.038(3) 0.001(2) -0.0009(19) -0.001(2)
C31_1 0.037(3) 0.055(3) 0.046(3) 0.005(2) 0.005(2) 0.002(2)
C32_1 0.062(4) 0.051(3) 0.040(3) -0.003(2) 0.003(2) 0.002(3)
C33_1 0.052(3) 0.056(3) 0.044(3) -0.003(3) -0.011(2) -0.006(3)
C34_1 0.031(2) 0.049(3) 0.047(3) 0.006(2) -0.004(2) -0.005(2)
C35_1 0.030(2) 0.050(3) 0.065(4) 0.004(3) -0.001(2) -0.001(2)
C36_1 0.037(3) 0.058(4) 0.069(4) 0.011(3) -0.004(3) 0.020(2)
C37_1 0.027(2) 0.041(3) 0.064(3) -0.010(2) -0.003(2) 0.007(2)
C38_1 0.033(3) 0.051(3) 0.065(4) -0.010(3) -0.002(2) 0.003(2)
C39_1 0.034(3) 0.075(4) 0.068(4) -0.022(3) -0.002(3) 0.004(3)
C40_1 0.046(3) 0.072(4) 0.073(4) -0.039(4) -0.015(3) 0.018(3)
C41_1 0.048(3) 0.039(3) 0.087(5) -0.020(3) -0.016(3) 0.009(2)
C42_1 0.039(3) 0.044(3) 0.072(4) -0.013(3) -0.006(3) 0.005(2)
C43_1 0.032(2) 0.038(3) 0.041(3) -0.004(2) 0.000(2) 0.0011(19)
C44_1 0.033(2) 0.044(3) 0.040(3) 0.000(2) 0.002(2) 0.001(2)
C45_1 0.028(2) 0.051(3) 0.035(2) -0.006(2) 0.0004(18) 0.002(2)
C46_1 0.040(3) 0.049(3) 0.047(3) 0.004(2) -0.005(2) -0.004(2)
C47_1 0.042(3) 0.062(4) 0.058(3) 0.017(3) -0.004(2) 0.001(3)
C48_1 0.045(3) 0.086(5) 0.044(3) 0.017(3) -0.007(2) 0.001(3)
C49_1 0.051(3) 0.094(5) 0.043(3) -0.018(3) -0.014(3) -0.006(3)
C50_1 0.050(3) 0.058(3) 0.049(3) -0.013(3) 0.003(2) 0.001(3)
C51_1 0.071(5) 0.128(8) 0.079(6) 0.034(6) -0.026(4) 0.007(5)
C1_2 0.082(5) 0.072(5) 0.062(4) 0.011(3) 0.006(3) -0.026(4)
C2_2 0.048(3) 0.054(3) 0.048(3) 0.017(3) 0.001(2) -0.009(3)
C3_2 0.042(3) 0.065(4) 0.055(3) -0.001(3) 0.006(2) 0.007(3)
C4_2 0.060(4) 0.090(5) 0.077(5) -0.014(4) -0.002(3) 0.008(4)
C5_2 0.100(6) 0.064(4) 0.055(4) -0.007(3) 0.003(4) -0.006(4)
C6_2 0.060(4) 0.055(4) 0.073(4) 0.008(3) 0.017(3) 0.004(3)
C7_2 0.062(4) 0.058(4) 0.060(4) 0.011(3) 0.025(3) -0.001(3)
C1_3 0.160(13) 0.178(15) 0.208(16) 0.003(12) -0.027(12) -0.052(12)
C2_3 0.094(6) 0.076(5) 0.093(6) -0.002(5) 0.009(5) 0.006(5)
C3_3 0.087(5) 0.067(5) 0.088(6) 0.009(4) 0.032(5) 0.013(4)
C4_3 0.093(6) 0.064(5) 0.100(6) 0.008(4) 0.035(5) 0.028(4)
C5_3 0.089(5) 0.057(4) 0.103(6) 0.007(4) 0.041(5) 0.022(4)
C6_3 0.090(6) 0.081(5) 0.080(5) 0.004(4) 0.038(5) 0.023(5)
C7_3 0.119(8) 0.102(7) 0.086(6) -0.003(5) 0.016(6) 0.018(6)

loop_
_atom_type_symbol
_atom_type_description
_atom_type_scat_dispersion_real
_atom_type_scat_dispersion_imag
_atom_type_scat_source
C C 0.0181 0.0091 'International Tables Vol C Tables 4.2.6.8 and 6.1.1.4'
F F 0.0727 0.0534 'International Tables Vol C Tables 4.2.6.8 and 6.1.1.4'
H H 0.0000 0.0000 'International Tables Vol C Tables 4.2.6.8 and 6.1.1.4'
N N 0.0311 0.0180 'International Tables Vol C Tables 4.2.6.8 and 6.1.1.4'
Pd Pd 0.1215 3.9337 'International Tables Vol C Tables 4.2.6.8 and 6.1.1.4'

loop_
_citation_id
_citation_doi
_citation_year
1 10.26434/chemrxiv-2023-927xz 2023

loop_
_exptl_crystal_face_index_h
_exptl_crystal_face_index_k
_exptl_crystal_face_index_l
_exptl_crystal_face_perp_dist
0.00 -3.00 1.00 0.1210
0.00 3.00 -1.00 0.1500
1.00 0.00 0.00 0.0180
-2.00 0.00 1.00 0.0210
0.00 0.00 1.00 0.0180
0.00 0.00 -1.00 0.0170

loop_
_geom_angle_atom_site_label_1
_geom_angle_atom_site_label_2
_geom_angle_atom_site_label_3
_geom_angle
_geom_angle_site_symmetry_1
_geom_angle_site_symmetry_3
_geom_angle_publ_flag
N1 Pd1 N3 171.23(14) . . ?
N1 Pd1 N4 93.65(14) . . ?
N2 Pd1 N1 87.85(14) . . ?
N2 Pd1 N3 89.68(15) . . ?
N2 Pd1 N4 166.51(15) . . ?
N3 Pd1 N4 90.72(14) . . ?
C1 N1 Pd1 128.3(3) . . ?
C1 N1 C4 106.4(4) . . ?
C4 N1 Pd1 125.3(3) . . ?
C6 N2 Pd1 122.5(3) . . ?
C9 N2 Pd1 126.5(3) . . ?
C9 N2 C6 107.5(4) . . ?
C11 N3 Pd1 126.7(3) . . ?
C11 N3 C14 106.2(4) . . ?
C14 N3 Pd1 126.8(3) . . ?
C16 N4 Pd1 125.6(3) . . ?
C19 N4 Pd1 126.9(3) . . ?
C19 N4 C16 106.8(3) . . ?
N1 C1 H1 124.6 . . ?
N1 C1 C2 110.8(4) . . ?
C2 C1 H1 124.6 . . ?
C1 C2 C20 126.0(4) . . ?
C3 C2 C1 106.0(4) . . ?
C3 C2 C20 127.8(4) . . ?
C2 C3 H3 126.2 . . ?
C2 C3 C4 107.5(4) . . ?
C4 C3 H3 126.2 . . ?
N1 C4 C3 109.1(4) . . ?
N1 C4 C5 122.9(4) . . ?
C3 C4 C5 127.3(4) . . ?
C4 C5 C29 115.5(4) . . ?
C6 C5 C4 126.3(4) . . ?
C6 C5 C29 117.5(4) . . ?
N2 C6 C7 107.6(4) . . ?
C5 C6 N2 123.1(4) . . ?
C5 C6 C7 128.5(4) . . ?
C6 C7 H7 126.2 . . ?
C8 C7 C6 107.7(5) . . ?
C8 C7 H7 126.2 . . ?
C7 C8 H8 126.4 . . ?
C7 C8 C9 107.2(4) . . ?
C9 C8 H8 126.4 . . ?
N2 C9 C8 110.0(5) . . ?
N2 C9 C10 122.4(4) . . ?
C8 C9 C10 127.3(4) . . ?
C9 C10 C11 112.3(4) . . ?
C9 C10 C35 107.7(4) . . ?
C9 C10 C36 110.3(5) . . ?
C11 C10 C35 107.4(5) . . ?
C11 C10 C36 110.2(4) . . ?
C36 C10 C35 108.7(5) . . ?
N3 C11 C10 124.2(4) . . ?
N3 C11 C12 110.7(4) . . ?
C12 C11 C10 124.9(4) . . ?
C11 C12 H12 126.5 . . ?
C13 C12 C11 107.1(4) . . ?
C13 C12 H12 126.5 . . ?
C12 C13 H13 126.5 . . ?
C12 C13 C14 107.1(4) . . ?
C14 C13 H13 126.5 . . ?
N3 C14 C13 108.9(4) . . ?
C15 C14 N3 124.7(4) . . ?
C15 C14 C13 126.4(4) . . ?
C14 C15 C16 126.8(4) . . ?
C14 C15 C37 117.9(4) . . ?
C16 C15 C37 115.2(4) . . ?
N4 C16 C15 125.2(4) . . ?
N4 C16 C17 109.0(4) . . ?
C15 C16 C17 125.7(4) . . ?
C16 C17 H17 126.2 . . ?
C18 C17 C16 107.5(4) . . ?
C18 C17 H17 126.2 . . ?
C17 C18 C19 105.9(4) . . ?
C17 C18 C43 126.5(4) . . ?
C43 C18 C19 127.7(4) . . ?
N4 C19 C18 110.8(4) . . ?
N4 C19 H19 124.6 . . ?
C18 C19 H19 124.6 . . ?
C21 C20 C2 173.9(5) . . ?
C20 C21 C22 170.5(5) . . ?
C23 C22 C21 120.2(5) . . ?
C23 C22 C27 119.3(5) . . ?
C27 C22 C21 120.3(5) . . ?
C22 C23 H23 119.8 . . ?
C24 C23 C22 120.5(6) . . ?
C24 C23 H23 119.8 . . ?
C23 C24 H24 120.1 . . ?
C23 C24 C25 119.7(6) . . ?
C25 C24 H24 120.1 . . ?
C24 C25 C28 119.8(7) . . ?
C26 C25 C24 120.5(5) . . ?
C26 C25 C28 119.7(7) . . ?
C25 C26 H26 120.2 . . ?
C25 C26 C27 119.7(6) . . ?
C27 C26 H26 120.2 . . ?
C22 C27 H27 119.8 . . ?
C26 C27 C22 120.3(6) . . ?
C26 C27 H27 119.8 . . ?
F1 C28 F2 99.9(6) . . ?
F1 C28 C25 115.8(7) . . ?
F2 C28 C25 113.6(7) . . ?
F3 C28 F1 107.5(8) . . ?
F3 C28 F2 104.6(8) . . ?
F3 C28 C25 113.9(5) . . ?
C30 C29 C5 122.8(4) . . ?
C30 C29 C34 117.2(5) . . ?
C34 C29 C5 119.9(4) . . ?
F4 C30 C29 119.1(4) . . ?
F4 C30 C31 118.6(5) . . ?
C31 C30 C29 122.3(5) . . ?
F5 C31 C30 120.8(5) . . ?
F5 C31 C32 120.1(5) . . ?
C30 C31 C32 119.1(5) . . ?
F6 C32 C31 119.4(6) . . ?
F6 C32 C33 120.3(6) . . ?
C33 C32 C31 120.3(5) . . ?
F7 C33 C32 121.1(5) . . ?
F7 C33 C34 118.8(6) . . ?
C32 C33 C34 120.1(5) . . ?
F8 C34 C29 120.3(5) . . ?
F8 C34 C33 118.7(5) . . ?
C29 C34 C33 120.9(6) . . ?
C10 C35 H35A 109.5 . . ?
C10 C35 H35B 109.5 . . ?
C10 C35 H35C 109.5 . . ?
H35A C35 H35B 109.5 . . ?
H35A C35 H35C 109.5 . . ?
H35B C35 H35C 109.5 . . ?
C10 C36 H36A 109.5 . . ?
C10 C36 H36B 109.5 . . ?
C10 C36 H36C 109.5 . . ?
H36A C36 H36B 109.5 . . ?
H36A C36 H36C 109.5 . . ?
H36B C36 H36C 109.5 . . ?
C38 C37 C15 122.9(4) . . ?
C38 C37 C42 117.0(4) . . ?
C42 C37 C15 120.0(4) . . ?
F9 C38 C37 120.1(5) . . ?
F9 C38 C39 118.3(5) . . ?
C37 C38 C39 121.6(5) . . ?
F10 C39 C38 120.3(5) . . ?
F10 C39 C40 120.2(5) . . ?
C40 C39 C38 119.5(5) . . ?
F11 C40 C39 119.7(5) . . ?
F11 C40 C41 120.3(5) . . ?
C41 C40 C39 120.0(5) . . ?
F12 C41 C40 120.5(5) . . ?
F12 C41 C42 119.7(5) . . ?
C40 C41 C42 119.7(5) . . ?
F13 C42 C37 120.5(4) . . ?
F13 C42 C41 117.5(4) . . ?
C37 C42 C41 122.0(5) . . ?
C44 C43 C18 175.3(5) . . ?
C43 C44 C45 179.8(6) . . ?
C46 C45 C44 120.7(4) . . ?
C46 C45 C50 119.1(4) . . ?
C50 C45 C44 120.3(4) . . ?
C45 C46 H46 119.6 . . ?
C45 C46 C47 120.7(5) . . ?
C47 C46 H46 119.6 . . ?
C46 C47 H47 120.1 . . ?
C48 C47 C46 119.7(5) . . ?
C48 C47 H47 120.1 . . ?
C47 C48 C51 119.9(6) . . ?
C49 C48 C47 120.1(5) . . ?
C49 C48 C51 120.0(6) . . ?
C48 C49 H49 119.7 . . ?
C48 C49 C50 120.7(5) . . ?
C50 C49 H49 119.7 . . ?
C45 C50 H50 120.2 . . ?
C49 C50 C45 119.6(5) . . ?
C49 C50 H50 120.2 . . ?
F14 C51 C48 113.4(7) . . ?
F15 C51 F14 100.8(7) . . ?
F15 C51 C48 113.4(7) . . ?
F16 C51 F14 102.9(8) . . ?
F16 C51 F15 110.8(9) . . ?
F16 C51 C48 114.2(7) . . ?
N1_1 Pd1_1 N4_1 93.95(14) . . ?
N2_1 Pd1_1 N1_1 87.31(15) . . ?
N2_1 Pd1_1 N3_1 90.14(16) . . ?
N2_1 Pd1_1 N4_1 168.27(15) . . ?
N3_1 Pd1_1 N1_1 170.59(14) . . ?
N3_1 Pd1_1 N4_1 90.39(15) . . ?
C1_1 N1_1 Pd1_1 126.4(3) . . ?
C1_1 N1_1 C4_1 106.9(4) . . ?
C4_1 N1_1 Pd1_1 126.5(3) . . ?
C6_1 N2_1 Pd1_1 123.5(3) . . ?
C9_1 N2_1 Pd1_1 126.9(4) . . ?
C9_1 N2_1 C6_1 107.0(4) . . ?
C11_1 N3_1 Pd1_1 125.9(3) . . ?
C11_1 N3_1 C14_1 107.1(4) . . ?
C14_1 N3_1 Pd1_1 126.4(3) . . ?
C16_1 N4_1 Pd1_1 127.1(3) . . ?
C19_1 N4_1 Pd1_1 126.6(3) . . ?
C19_1 N4_1 C16_1 105.6(4) . . ?
N1_1 C1_1 H1_1 124.6 . . ?
N1_1 C1_1 C2_1 110.8(4) . . ?
C2_1 C1_1 H1_1 124.6 . . ?
C1_1 C2_1 C20_1 127.6(4) . . ?
C3_1 C2_1 C1_1 105.8(4) . . ?
C3_1 C2_1 C20_1 126.6(4) . . ?
C2_1 C3_1 H3_1 126.5 . . ?
C2_1 C3_1 C4_1 106.9(4) . . ?
C4_1 C3_1 H3_1 126.5 . . ?
N1_1 C4_1 C3_1 109.5(4) . . ?
N1_1 C4_1 C5_1 123.4(4) . . ?
C3_1 C4_1 C5_1 126.2(4) . . ?
C4_1 C5_1 C29_1 115.4(4) . . ?
C6_1 C5_1 C4_1 124.8(4) . . ?
C6_1 C5_1 C29_1 119.3(4) . . ?
N2_1 C6_1 C7_1 108.2(4) . . ?
C5_1 C6_1 N2_1 123.6(4) . . ?
C5_1 C6_1 C7_1 127.4(5) . . ?
C6_1 C7_1 H7_1 126.7 . . ?
C8_1 C7_1 C6_1 106.6(5) . . ?
C8_1 C7_1 H7_1 126.7 . . ?
C7_1 C8_1 H8_1 126.1 . . ?
C7_1 C8_1 C9_1 107.7(5) . . ?
C9_1 C8_1 H8_1 126.1 . . ?
N2_1 C9_1 C8_1 110.4(4) . . ?
N2_1 C9_1 C10_1 121.2(4) . . ?
C8_1 C9_1 C10_1 128.1(4) . . ?
C9_1 C10_1 C35_1 107.4(4) . . ?
C9_1 C10_1 C36_1 109.3(4) . . ?
C11_1 C10_1 C9_1 113.3(4) . . ?
C11_1 C10_1 C35_1 107.9(4) . . ?
C11_1 C10_1 C36_1 110.5(4) . . ?
C36_1 C10_1 C35_1 108.3(4) . . ?
N3_1 C11_1 C10_1 124.8(4) . . ?
N3_1 C11_1 C12_1 109.8(5) . . ?
C12_1 C11_1 C10_1 124.9(4) . . ?
C11_1 C12_1 H12_1 126.1 . . ?
C13_1 C12_1 C11_1 107.9(5) . . ?
C13_1 C12_1 H12_1 126.1 . . ?
C12_1 C13_1 H13_1 126.2 . . ?
C12_1 C13_1 C14_1 107.5(5) . . ?
C14_1 C13_1 H13_1 126.2 . . ?
N3_1 C14_1 C13_1 107.8(4) . . ?
C15_1 C14_1 N3_1 125.7(4) . . ?
C15_1 C14_1 C13_1 126.5(5) . . ?
C14_1 C15_1 C16_1 126.3(5) . . ?
C14_1 C15_1 C37_1 115.2(4) . . ?
C16_1 C15_1 C37_1 118.5(4) . . ?
N4_1 C16_1 C15_1 124.0(4) . . ?
N4_1 C16_1 C17_1 109.6(4) . . ?
C15_1 C16_1 C17_1 126.3(5) . . ?
C16_1 C17_1 H17_1 126.6 . . ?
C18_1 C17_1 C16_1 106.8(4) . . ?
C18_1 C17_1 H17_1 126.6 . . ?
C17_1 C18_1 C19_1 105.8(4) . . ?
C17_1 C18_1 C43_1 128.1(5) . . ?
C19_1 C18_1 C43_1 126.1(4) . . ?
N4_1 C19_1 C18_1 112.1(4) . . ?
N4_1 C19_1 H19_1 123.9 . . ?
C18_1 C19_1 H19_1 123.9 . . ?
C21_1 C20_1 C2_1 178.3(5) . . ?
C20_1 C21_1 C22_1 174.9(5) . . ?
C23_1 C22_1 C21_1 120.3(4) . . ?
C23_1 C22_1 C27_1 119.2(4) . . ?
C27_1 C22_1 C21_1 120.4(4) . . ?
C22_1 C23_1 H23_1 119.7 . . ?
C24_1 C23_1 C22_1 120.5(4) . . ?
C24_1 C23_1 H23_1 119.7 . . ?
C23_1 C24_1 H24_1 120.1 . . ?
C23_1 C24_1 C25_1 119.8(4) . . ?
C25_1 C24_1 H24_1 120.1 . . ?
C24_1 C25_1 C26_1 119.9(4) . . ?
C24_1 C25_1 C28_1 120.7(4) . . ?
C26_1 C25_1 C28_1 119.4(5) . . ?
C25_1 C26_1 H26_1 119.7 . . ?
C27_1 C26_1 C25_1 120.6(4) . . ?
C27_1 C26_1 H26_1 119.7 . . ?
C22_1 C27_1 H27_1 120.0 . . ?
C26_1 C27_1 C22_1 120.0(4) . . ?
C26_1 C27_1 H27_1 120.0 . . ?
F1_1 C28_1 F2_1 100.8(5) . . ?
F1_1 C28_1 C25_1 113.7(5) . . ?
F2_1 C28_1 C25_1 111.4(5) . . ?
F3_1 C28_1 F1_1 113.3(6) . . ?
F3_1 C28_1 F2_1 101.8(6) . . ?
F3_1 C28_1 C25_1 114.4(5) . . ?
C30_1 C29_1 C5_1 121.5(4) . . ?
C34_1 C29_1 C5_1 121.9(4) . . ?
C34_1 C29_1 C30_1 116.4(5) . . ?
F4_1 C30_1 C29_1 120.1(4) . . ?
F4_1 C30_1 C31_1 117.6(4) . . ?
C29_1 C30_1 C31_1 122.4(5) . . ?
F5_1 C31_1 C30_1 120.5(5) . . ?
F5_1 C31_1 C32_1 120.2(5) . . ?
C32_1 C31_1 C30_1 119.4(5) . . ?
F6_1 C32_1 C31_1 119.7(5) . . ?
F6_1 C32_1 C33_1 120.2(5) . . ?
C31_1 C32_1 C33_1 120.1(5) . . ?
F7_1 C33_1 C32_1 120.5(5) . . ?
F7_1 C33_1 C34_1 120.3(5) . . ?
C32_1 C33_1 C34_1 119.2(5) . . ?
F8_1 C34_1 C29_1 119.4(5) . . ?
F8_1 C34_1 C33_1 118.0(5) . . ?
C29_1 C34_1 C33_1 122.5(5) . . ?
C10_1 C35_1 H35A_1 109.5 . . ?
C10_1 C35_1 H35B_1 109.5 . . ?
C10_1 C35_1 H35C_1 109.5 . . ?
H35A_1 C35_1 H35B_1 109.5 . . ?
H35A_1 C35_1 H35C_1 109.5 . . ?
H35B_1 C35_1 H35C_1 109.5 . . ?
C10_1 C36_1 H36A_1 109.5 . . ?
C10_1 C36_1 H36B_1 109.5 . . ?
C10_1 C36_1 H36C_1 109.5 . . ?
H36A_1 C36_1 H36B_1 109.5 . . ?
H36A_1 C36_1 H36C_1 109.5 . . ?
H36B_1 C36_1 H36C_1 109.5 . . ?
C38_1 C37_1 C15_1 121.4(5) . . ?
C42_1 C37_1 C15_1 121.2(5) . . ?
C42_1 C37_1 C38_1 117.1(5) . . ?
F9_1 C38_1 C37_1 119.6(5) . . ?
F9_1 C38_1 C39_1 118.6(6) . . ?
C39_1 C38_1 C37_1 121.8(6) . . ?
F10_1 C39_1 C38_1 120.0(6) . . ?
F10_1 C39_1 C40_1 120.5(6) . . ?
C40_1 C39_1 C38_1 119.5(6) . . ?
F11_1 C40_1 C39_1 120.3(7) . . ?
F11_1 C40_1 C41_1 119.2(7) . . ?
C39_1 C40_1 C41_1 120.5(6) . . ?
F12_1 C41_1 C40_1 120.3(6) . . ?
F12_1 C41_1 C42_1 120.8(7) . . ?
C42_1 C41_1 C40_1 118.9(6) . . ?
F13_1 C42_1 C37_1 120.5(5) . . ?
F13_1 C42_1 C41_1 117.3(5) . . ?
C41_1 C42_1 C37_1 122.2(6) . . ?
C44_1 C43_1 C18_1 178.0(5) . . ?
C43_1 C44_1 C45_1 175.0(5) . . ?
C46_1 C45_1 C44_1 120.5(5) . . ?
C46_1 C45_1 C50_1 117.9(5) . . ?
C50_1 C45_1 C44_1 121.5(5) . . ?
C45_1 C46_1 H46_1 119.2 . . ?
C45_1 C46_1 C47_1 121.7(5) . . ?
C47_1 C46_1 H46_1 119.2 . . ?
C46_1 C47_1 H47_1 120.3 . . ?
C48_1 C47_1 C46_1 119.5(6) . . ?
C48_1 C47_1 H47_1 120.3 . . ?
C47_1 C48_1 C49_1 120.7(5) . . ?
C47_1 C48_1 C51_1 120.9(7) . . ?
C49_1 C48_1 C51_1 118.4(7) . . ?
C48_1 C49_1 H49_1 119.7 . . ?
C48_1 C49_1 C50_1 120.5(6) . . ?
C50_1 C49_1 H49_1 119.7 . . ?
C45_1 C50_1 H50_1 120.2 . . ?
C49_1 C50_1 C45_1 119.7(6) . . ?
C49_1 C50_1 H50_1 120.2 . . ?
F14_1 C51_1 F15_1 106.4(10) . . ?
F14_1 C51_1 C48_1 110.8(7) . . ?
F15_1 C51_1 C48_1 112.0(8) . . ?
F16_1 C51_1 F14_1 108.5(9) . . ?
F16_1 C51_1 F15_1 104.4(8) . . ?
F16_1 C51_1 C48_1 114.3(8) . . ?
H1A_2 C1_2 H1B_2 109.5 . . ?
H1A_2 C1_2 H1C_2 109.5 . . ?
H1B_2 C1_2 H1C_2 109.5 . . ?
C2_2 C1_2 H1A_2 109.5 . . ?
C2_2 C1_2 H1B_2 109.5 . . ?
C2_2 C1_2 H1C_2 109.5 . . ?
C3_2 C2_2 C1_2 122.2(6) . . ?
C3_2 C2_2 C7_2 117.9(6) . . ?
C7_2 C2_2 C1_2 119.9(6) . . ?
C2_2 C3_2 H3_2 119.2 . . ?
C2_2 C3_2 C4_2 121.7(6) . . ?
C4_2 C3_2 H3_2 119.2 . . ?
C3_2 C4_2 H4_2 119.9 . . ?
C5_2 C4_2 C3_2 120.3(7) . . ?
C5_2 C4_2 H4_2 119.9 . . ?
C4_2 C5_2 H5_2 120.9 . . ?
C4_2 C5_2 C6_2 118.1(7) . . ?
C6_2 C5_2 H5_2 120.9 . . ?
C5_2 C6_2 H6_2 118.6 . . ?
C7_2 C6_2 C5_2 122.8(6) . . ?
C7_2 C6_2 H6_2 118.6 . . ?
C2_2 C7_2 H7_2 120.4 . . ?
C6_2 C7_2 C2_2 119.1(6) . . ?
C6_2 C7_2 H7_2 120.4 . . ?
H1A_3 C1_3 H1B_3 109.5 . . ?
H1A_3 C1_3 H1C_3 109.5 . . ?
H1B_3 C1_3 H1C_3 109.5 . . ?
C2_3 C1_3 H1A_3 109.5 . . ?
C2_3 C1_3 H1B_3 109.5 . . ?
C2_3 C1_3 H1C_3 109.5 . . ?
C3_3 C2_3 C1_3 121.5(10) . . ?
C3_3 C2_3 C7_3 119.3(9) . . ?
C7_3 C2_3 C1_3 119.2(10) . . ?
C2_3 C3_3 H3_3 119.0 . . ?
C2_3 C3_3 C4_3 122.0(8) . . ?
C4_3 C3_3 H3_3 119.0 . . ?
C3_3 C4_3 H4_3 120.1 . . ?
C3_3 C4_3 C5_3 119.9(9) . . ?
C5_3 C4_3 H4_3 120.1 . . ?
C4_3 C5_3 H5_3 120.3 . . ?
C6_3 C5_3 C4_3 119.4(9) . . ?
C6_3 C5_3 H5_3 120.3 . . ?
C5_3 C6_3 H6_3 119.5 . . ?
C5_3 C6_3 C7_3 121.1(9) . . ?
C7_3 C6_3 H6_3 119.5 . . ?
C2_3 C7_3 H7_3 120.8 . . ?
C6_3 C7_3 C2_3 118.3(9) . . ?
C6_3 C7_3 H7_3 120.8 . . ?

loop_
_geom_bond_atom_site_label_1
_geom_bond_atom_site_label_2
_geom_bond_distance
_geom_bond_site_symmetry_2
_geom_bond_publ_flag
Pd1 N1 2.012(4) . ?
Pd1 N2 2.006(4) . ?
Pd1 N3 2.018(4) . ?
Pd1 N4 2.046(4) . ?
F1 C28 1.271(10) . ?
F2 C28 1.307(9) . ?
F3 C28 1.260(8) . ?
F4 C30 1.343(6) . ?
F5 C31 1.335(7) . ?
F6 C32 1.347(6) . ?
F7 C33 1.350(7) . ?
F8 C34 1.339(7) . ?
F9 C38 1.340(6) . ?
F10 C39 1.336(6) . ?
F11 C40 1.338(6) . ?
F12 C41 1.342(6) . ?
F13 C42 1.331(5) . ?
F14 C51 1.338(10) . ?
F15 C51 1.274(9) . ?
F16 C51 1.268(9) . ?
N1 C1 1.347(6) . ?
N1 C4 1.393(5) . ?
N2 C6 1.412(6) . ?
N2 C9 1.333(6) . ?
N3 C11 1.349(5) . ?
N3 C14 1.395(5) . ?
N4 C16 1.391(5) . ?
N4 C19 1.338(5) . ?
C1 H1 0.9500 . ?
C1 C2 1.414(6) . ?
C2 C3 1.381(6) . ?
C2 C20 1.425(6) . ?
C3 H3 0.9500 . ?
C3 C4 1.401(6) . ?
C4 C5 1.406(6) . ?
C5 C6 1.366(6) . ?
C5 C29 1.509(6) . ?
C6 C7 1.423(6) . ?
C7 H7 0.9500 . ?
C7 C8 1.359(8) . ?
C8 H8 0.9500 . ?
C8 C9 1.429(7) . ?
C9 C10 1.498(7) . ?
C10 C11 1.509(6) . ?
C10 C35 1.558(8) . ?
C10 C36 1.522(7) . ?
C11 C12 1.418(7) . ?
C12 H12 0.9500 . ?
C12 C13 1.360(7) . ?
C13 H13 0.9500 . ?
C13 C14 1.424(6) . ?
C14 C15 1.383(6) . ?
C15 C16 1.394(6) . ?
C15 C37 1.498(6) . ?
C16 C17 1.409(6) . ?
C17 H17 0.9500 . ?
C17 C18 1.377(6) . ?
C18 C19 1.427(5) . ?
C18 C43 1.422(6) . ?
C19 H19 0.9500 . ?
C20 C21 1.195(7) . ?
C21 C22 1.437(7) . ?
C22 C23 1.391(8) . ?
C22 C27 1.395(8) . ?
C23 H23 0.9500 . ?
C23 C24 1.387(7) . ?
C24 H24 0.9500 . ?
C24 C25 1.387(9) . ?
C25 C26 1.383(9) . ?
C25 C28 1.475(8) . ?
C26 H26 0.9500 . ?
C26 C27 1.392(7) . ?
C27 H27 0.9500 . ?
C29 C30 1.378(7) . ?
C29 C34 1.387(7) . ?
C30 C31 1.371(7) . ?
C31 C32 1.379(9) . ?
C32 C33 1.356(10) . ?
C33 C34 1.387(8) . ?
C35 H35A 0.9800 . ?
C35 H35B 0.9800 . ?
C35 H35C 0.9800 . ?
C36 H36A 0.9800 . ?
C36 H36B 0.9800 . ?
C36 H36C 0.9800 . ?
C37 C38 1.377(7) . ?
C37 C42 1.382(7) . ?
C38 C39 1.392(7) . ?
C39 C40 1.379(8) . ?
C40 C41 1.358(8) . ?
C41 C42 1.388(6) . ?
C43 C44 1.203(6) . ?
C44 C45 1.434(6) . ?
C45 C46 1.385(7) . ?
C45 C50 1.402(7) . ?
C46 H46 0.9500 . ?
C46 C47 1.390(6) . ?
C47 H47 0.9500 . ?
C47 C48 1.388(8) . ?
C48 C49 1.369(9) . ?
C48 C51 1.479(8) . ?
C49 H49 0.9500 . ?
C49 C50 1.393(7) . ?
C50 H50 0.9500 . ?
Pd1_1 N1_1 2.023(4) . ?
Pd1_1 N2_1 2.005(4) . ?
Pd1_1 N3_1 2.021(4) . ?
Pd1_1 N4_1 2.034(4) . ?
F1_1 C28_1 1.296(7) . ?
F2_1 C28_1 1.367(8) . ?
F3_1 C28_1 1.283(7) . ?
F4_1 C30_1 1.344(5) . ?
F5_1 C31_1 1.345(6) . ?
F6_1 C32_1 1.336(6) . ?
F7_1 C33_1 1.332(6) . ?
F8_1 C34_1 1.350(6) . ?
F9_1 C38_1 1.331(7) . ?
F10_1 C39_1 1.333(8) . ?
F11_1 C40_1 1.347(7) . ?
F12_1 C41_1 1.347(7) . ?
F13_1 C42_1 1.349(7) . ?
F14_1 C51_1 1.300(11) . ?
F15_1 C51_1 1.340(12) . ?
F16_1 C51_1 1.246(11) . ?
N1_1 C1_1 1.335(5) . ?
N1_1 C4_1 1.383(6) . ?
N2_1 C6_1 1.411(6) . ?
N2_1 C9_1 1.336(6) . ?
N3_1 C11_1 1.343(6) . ?
N3_1 C14_1 1.403(6) . ?
N4_1 C16_1 1.401(6) . ?
N4_1 C19_1 1.335(5) . ?
C1_1 H1_1 0.9500 . ?
C1_1 C2_1 1.418(6) . ?
C2_1 C3_1 1.388(6) . ?
C2_1 C20_1 1.428(6) . ?
C3_1 H3_1 0.9500 . ?
C3_1 C4_1 1.400(6) . ?
C4_1 C5_1 1.416(6) . ?
C5_1 C6_1 1.376(6) . ?
C5_1 C29_1 1.498(7) . ?
C6_1 C7_1 1.429(7) . ?
C7_1 H7_1 0.9500 . ?
C7_1 C8_1 1.369(8) . ?
C8_1 H8_1 0.9500 . ?
C8_1 C9_1 1.417(8) . ?
C9_1 C10_1 1.510(7) . ?
C10_1 C11_1 1.495(8) . ?
C10_1 C35_1 1.556(7) . ?
C10_1 C36_1 1.548(7) . ?
C11_1 C12_1 1.414(7) . ?
C12_1 H12_1 0.9500 . ?
C12_1 C13_1 1.348(8) . ?
C13_1 H13_1 0.9500 . ?
C13_1 C14_1 1.423(7) . ?
C14_1 C15_1 1.380(7) . ?
C15_1 C16_1 1.406(6) . ?
C15_1 C37_1 1.500(7) . ?
C16_1 C17_1 1.409(7) . ?
C17_1 H17_1 0.9500 . ?
C17_1 C18_1 1.389(6) . ?
C18_1 C19_1 1.413(7) . ?
C18_1 C43_1 1.430(6) . ?
C19_1 H19_1 0.9500 . ?
C20_1 C21_1 1.190(6) . ?
C21_1 C22_1 1.432(6) . ?
C22_1 C23_1 1.395(6) . ?
C22_1 C27_1 1.398(6) . ?
C23_1 H23_1 0.9500 . ?
C23_1 C24_1 1.380(6) . ?
C24_1 H24_1 0.9500 . ?
C24_1 C25_1 1.388(7) . ?
C25_1 C26_1 1.388(7) . ?
C25_1 C28_1 1.485(7) . ?
C26_1 H26_1 0.9500 . ?
C26_1 C27_1 1.374(6) . ?
C27_1 H27_1 0.9500 . ?
C29_1 C30_1 1.379(6) . ?
C29_1 C34_1 1.376(7) . ?
C30_1 C31_1 1.383(7) . ?
C31_1 C32_1 1.368(8) . ?
C32_1 C33_1 1.369(8) . ?
C33_1 C34_1 1.384(8) . ?
C35_1 H35A_1 0.9800 . ?
C35_1 H35B_1 0.9800 . ?
C35_1 H35C_1 0.9800 . ?
C36_1 H36A_1 0.9800 . ?
C36_1 H36B_1 0.9800 . ?
C36_1 H36C_1 0.9800 . ?
C37_1 C38_1 1.384(8) . ?
C37_1 C42_1 1.381(8) . ?
C38_1 C39_1 1.379(8) . ?
C39_1 C40_1 1.366(10) . ?
C40_1 C41_1 1.379(10) . ?
C41_1 C42_1 1.378(8) . ?
C43_1 C44_1 1.197(7) . ?
C44_1 C45_1 1.434(7) . ?
C45_1 C46_1 1.387(7) . ?
C45_1 C50_1 1.402(7) . ?
C46_1 H46_1 0.9500 . ?
C46_1 C47_1 1.387(7) . ?
C47_1 H47_1 0.9500 . ?
C47_1 C48_1 1.362(9) . ?
C48_1 C49_1 1.368(10) . ?
C48_1 C51_1 1.517(9) . ?
C49_1 H49_1 0.9500 . ?
C49_1 C50_1 1.397(9) . ?
C50_1 H50_1 0.9500 . ?
C1_2 H1A_2 0.9800 . ?
C1_2 H1B_2 0.9800 . ?
C1_2 H1C_2 0.9800 . ?
C1_2 C2_2 1.464(9) . ?
C2_2 C3_2 1.358(8) . ?
C2_2 C7_2 1.416(8) . ?
C3_2 H3_2 0.9500 . ?
C3_2 C4_2 1.402(9) . ?
C4_2 H4_2 0.9500 . ?
C4_2 C5_2 1.357(10) . ?
C5_2 H5_2 0.9500 . ?
C5_2 C6_2 1.379(10) . ?
C6_2 H6_2 0.9500 . ?
C6_2 C7_2 1.361(9) . ?
C7_2 H7_2 0.9500 . ?
C1_3 H1A_3 0.9800 . ?
C1_3 H1B_3 0.9800 . ?
C1_3 H1C_3 0.9800 . ?
C1_3 C2_3 1.507(15) . ?
C2_3 C3_3 1.353(12) . ?
C2_3 C7_3 1.436(13) . ?
C3_3 H3_3 0.9500 . ?
C3_3 C4_3 1.358(12) . ?
C4_3 H4_3 0.9500 . ?
C4_3 C5_3 1.401(11) . ?
C5_3 H5_3 0.9500 . ?
C5_3 C6_3 1.378(12) . ?
C6_3 H6_3 0.9500 . ?
C6_3 C7_3 1.379(13) . ?
C7_3 H7_3 0.9500 . ?

loop_
_geom_torsion_atom_site_label_1
_geom_torsion_atom_site_label_2
_geom_torsion_atom_site_label_3
_geom_torsion_atom_site_label_4
_geom_torsion
_geom_torsion_site_symmetry_1
_geom_torsion_site_symmetry_2
_geom_torsion_site_symmetry_3
_geom_torsion_site_symmetry_4
_geom_torsion_publ_flag
Pd1 N1 C1 C2 -176.9(3) . . . . ?
Pd1 N1 C4 C3 176.7(3) . . . . ?
Pd1 N1 C4 C5 -11.8(6) . . . . ?
Pd1 N2 C6 C5 30.9(6) . . . . ?
Pd1 N2 C6 C7 -158.6(3) . . . . ?
Pd1 N2 C9 C8 157.7(3) . . . . ?
Pd1 N2 C9 C10 -28.9(6) . . . . ?
Pd1 N3 C11 C10 -0.4(7) . . . . ?
Pd1 N3 C11 C12 174.8(4) . . . . ?
Pd1 N3 C14 C13 -175.6(3) . . . . ?
Pd1 N3 C14 C15 4.3(7) . . . . ?
Pd1 N4 C16 C15 3.4(6) . . . . ?
Pd1 N4 C16 C17 -172.8(3) . . . . ?
Pd1 N4 C19 C18 172.1(3) . . . . ?
F4 C30 C31 F5 -0.8(8) . . . . ?
F4 C30 C31 C32 179.7(5) . . . . ?
F5 C31 C32 F6 0.1(9) . . . . ?
F5 C31 C32 C33 -179.0(6) . . . . ?
F6 C32 C33 F7 0.1(10) . . . . ?
F6 C32 C33 C34 -179.3(6) . . . . ?
F7 C33 C34 F8 1.4(10) . . . . ?
F7 C33 C34 C29 179.4(6) . . . . ?
F9 C38 C39 F10 0.5(7) . . . . ?
F9 C38 C39 C40 -178.3(5) . . . . ?
F10 C39 C40 F11 -2.5(8) . . . . ?
F10 C39 C40 C41 177.2(5) . . . . ?
F11 C40 C41 F12 0.5(8) . . . . ?
F11 C40 C41 C42 -176.6(5) . . . . ?
F12 C41 C42 F13 1.9(7) . . . . ?
F12 C41 C42 C37 -179.2(4) . . . . ?
N1 C1 C2 C3 -1.8(5) . . . . ?
N1 C1 C2 C20 173.6(4) . . . . ?
N1 C4 C5 C6 -8.7(7) . . . . ?
N1 C4 C5 C29 -179.1(4) . . . . ?
N2 C6 C7 C8 -1.1(5) . . . . ?
N2 C9 C10 C11 51.3(6) . . . . ?
N2 C9 C10 C35 -66.8(6) . . . . ?
N2 C9 C10 C36 174.7(5) . . . . ?
N3 C11 C12 C13 0.5(7) . . . . ?
N3 C14 C15 C16 -3.7(8) . . . . ?
N3 C14 C15 C37 173.6(4) . . . . ?
N4 C16 C17 C18 1.5(5) . . . . ?
C1 N1 C4 C3 -3.2(5) . . . . ?
C1 N1 C4 C5 168.2(4) . . . . ?
C1 C2 C3 C4 -0.3(5) . . . . ?
C2 C3 C4 N1 2.2(5) . . . . ?
C2 C3 C4 C5 -168.8(4) . . . . ?
C3 C4 C5 C6 161.1(4) . . . . ?
C3 C4 C5 C29 -9.3(6) . . . . ?
C4 N1 C1 C2 3.1(5) . . . . ?
C4 C5 C6 N2 -1.6(7) . . . . ?
C4 C5 C6 C7 -170.0(5) . . . . ?
C4 C5 C29 C30 -73.6(6) . . . . ?
C4 C5 C29 C34 102.8(6) . . . . ?
C5 C6 C7 C8 168.7(5) . . . . ?
C5 C29 C30 F4 -4.5(7) . . . . ?
C5 C29 C30 C31 174.5(5) . . . . ?
C5 C29 C34 F8 3.6(8) . . . . ?
C5 C29 C34 C33 -174.4(5) . . . . ?
C6 N2 C9 C8 -1.4(5) . . . . ?
C6 N2 C9 C10 172.0(4) . . . . ?
C6 C5 C29 C30 115.0(5) . . . . ?
C6 C5 C29 C34 -68.5(6) . . . . ?
C6 C7 C8 C9 0.3(6) . . . . ?
C7 C8 C9 N2 0.7(6) . . . . ?
C7 C8 C9 C10 -172.3(5) . . . . ?
C8 C9 C10 C11 -136.6(5) . . . . ?
C8 C9 C10 C35 105.4(6) . . . . ?
C8 C9 C10 C36 -13.2(7) . . . . ?
C9 N2 C6 C5 -168.9(4) . . . . ?
C9 N2 C6 C7 1.5(5) . . . . ?
C9 C10 C11 N3 -35.6(7) . . . . ?
C9 C10 C11 C12 149.9(5) . . . . ?
C10 C11 C12 C13 175.7(5) . . . . ?
C11 N3 C14 C13 -1.2(5) . . . . ?
C11 N3 C14 C15 178.6(5) . . . . ?
C11 C12 C13 C14 -1.2(7) . . . . ?
C12 C13 C14 N3 1.5(6) . . . . ?
C12 C13 C14 C15 -178.3(5) . . . . ?
C13 C14 C15 C16 176.1(5) . . . . ?
C13 C14 C15 C37 -6.6(7) . . . . ?
C14 N3 C11 C10 -174.7(5) . . . . ?
C14 N3 C11 C12 0.5(6) . . . . ?
C14 C15 C16 N4 -0.4(8) . . . . ?
C14 C15 C16 C17 175.1(5) . . . . ?
C14 C15 C37 C38 80.5(6) . . . . ?
C14 C15 C37 C42 -100.0(5) . . . . ?
C15 C16 C17 C18 -174.7(4) . . . . ?
C15 C37 C38 F9 -0.5(7) . . . . ?
C15 C37 C38 C39 178.5(5) . . . . ?
C15 C37 C42 F13 0.0(7) . . . . ?
C15 C37 C42 C41 -178.9(4) . . . . ?
C16 N4 C19 C18 1.0(5) . . . . ?
C16 C15 C37 C38 -101.9(5) . . . . ?
C16 C15 C37 C42 77.6(6) . . . . ?
C16 C17 C18 C19 -0.8(5) . . . . ?
C16 C17 C18 C43 178.9(4) . . . . ?
C17 C18 C19 N4 -0.1(5) . . . . ?
C19 N4 C16 C15 174.6(4) . . . . ?
C19 N4 C16 C17 -1.5(5) . . . . ?
C20 C2 C3 C4 -175.6(4) . . . . ?
C21 C22 C23 C24 172.2(5) . . . . ?
C21 C22 C27 C26 -172.5(5) . . . . ?
C22 C23 C24 C25 0.7(8) . . . . ?
C23 C22 C27 C26 1.8(7) . . . . ?
C23 C24 C25 C26 1.0(8) . . . . ?
C23 C24 C25 C28 179.7(5) . . . . ?
C24 C25 C26 C27 -1.3(8) . . . . ?
C24 C25 C28 F1 154.6(7) . . . . ?
C24 C25 C28 F2 39.7(10) . . . . ?
C24 C25 C28 F3 -80.0(10) . . . . ?
C25 C26 C27 C22 -0.1(8) . . . . ?
C26 C25 C28 F1 -26.7(9) . . . . ?
C26 C25 C28 F2 -141.6(8) . . . . ?
C26 C25 C28 F3 98.8(10) . . . . ?
C27 C22 C23 C24 -2.1(8) . . . . ?
C28 C25 C26 C27 180.0(5) . . . . ?
C29 C5 C6 N2 168.7(4) . . . . ?
C29 C5 C6 C7 0.3(7) . . . . ?
C29 C30 C31 F5 -179.8(5) . . . . ?
C29 C30 C31 C32 0.6(9) . . . . ?
C30 C29 C34 F8 -179.7(5) . . . . ?
C30 C29 C34 C33 2.3(9) . . . . ?
C30 C31 C32 F6 179.6(5) . . . . ?
C30 C31 C32 C33 0.6(10) . . . . ?
C31 C32 C33 F7 179.1(6) . . . . ?
C31 C32 C33 C34 -0.3(10) . . . . ?
C32 C33 C34 F8 -179.2(6) . . . . ?
C32 C33 C34 C29 -1.2(10) . . . . ?
C34 C29 C30 F4 178.9(5) . . . . ?
C34 C29 C30 C31 -2.0(8) . . . . ?
C35 C10 C11 N3 82.7(6) . . . . ?
C35 C10 C11 C12 -91.9(6) . . . . ?
C36 C10 C11 N3 -159.0(5) . . . . ?
C36 C10 C11 C12 26.5(8) . . . . ?
C37 C15 C16 N4 -177.8(4) . . . . ?
C37 C15 C16 C17 -2.2(7) . . . . ?
C37 C38 C39 F10 -178.6(5) . . . . ?
C37 C38 C39 C40 2.7(8) . . . . ?
C38 C37 C42 F13 179.5(4) . . . . ?
C38 C37 C42 C41 0.7(7) . . . . ?
C38 C39 C40 F11 176.3(5) . . . . ?
C38 C39 C40 C41 -4.1(8) . . . . ?
C39 C40 C41 F12 -179.2(5) . . . . ?
C39 C40 C41 C42 3.8(8) . . . . ?
C40 C41 C42 F13 179.0(5) . . . . ?
C40 C41 C42 C37 -2.1(8) . . . . ?
C42 C37 C38 F9 180.0(4) . . . . ?
C42 C37 C38 C39 -1.0(7) . . . . ?
C43 C18 C19 N4 -179.9(4) . . . . ?
C44 C45 C46 C47 -177.2(5) . . . . ?
C44 C45 C50 C49 178.0(5) . . . . ?
C45 C46 C47 C48 -1.5(8) . . . . ?
C46 C45 C50 C49 -1.7(8) . . . . ?
C46 C47 C48 C49 -0.4(9) . . . . ?
C46 C47 C48 C51 177.9(6) . . . . ?
C47 C48 C49 C50 1.2(9) . . . . ?
C47 C48 C51 F14 24.1(10) . . . . ?
C47 C48 C51 F15 -90.2(10) . . . . ?
C47 C48 C51 F16 141.6(9) . . . . ?
C48 C49 C50 C45 -0.1(9) . . . . ?
C49 C48 C51 F14 -157.7(7) . . . . ?
C49 C48 C51 F15 88.1(10) . . . . ?
C49 C48 C51 F16 -40.2(11) . . . . ?
C50 C45 C46 C47 2.5(7) . . . . ?
C51 C48 C49 C50 -177.1(6) . . . . ?
Pd1_1 N1_1 C1_1 C2_1 176.6(3) . . . . ?
Pd1_1 N1_1 C4_1 C3_1 -177.7(3) . . . . ?
Pd1_1 N1_1 C4_1 C5_1 -8.1(6) . . . . ?
Pd1_1 N2_1 C6_1 C5_1 30.4(6) . . . . ?
Pd1_1 N2_1 C6_1 C7_1 -159.1(3) . . . . ?
Pd1_1 N2_1 C9_1 C8_1 158.7(4) . . . . ?
Pd1_1 N2_1 C9_1 C10_1 -27.5(7) . . . . ?
Pd1_1 N3_1 C11_1 C10_1 -0.2(7) . . . . ?
Pd1_1 N3_1 C11_1 C12_1 171.9(4) . . . . ?
Pd1_1 N3_1 C14_1 C13_1 -171.6(3) . . . . ?
Pd1_1 N3_1 C14_1 C15_1 4.7(7) . . . . ?
Pd1_1 N4_1 C16_1 C15_1 3.8(6) . . . . ?
Pd1_1 N4_1 C16_1 C17_1 -172.7(3) . . . . ?
Pd1_1 N4_1 C19_1 C18_1 172.5(3) . . . . ?
F4_1 C30_1 C31_1 F5_1 0.1(8) . . . . ?
F4_1 C30_1 C31_1 C32_1 179.7(5) . . . . ?
F5_1 C31_1 C32_1 F6_1 0.4(8) . . . . ?
F5_1 C31_1 C32_1 C33_1 179.9(5) . . . . ?
F6_1 C32_1 C33_1 F7_1 -0.7(9) . . . . ?
F6_1 C32_1 C33_1 C34_1 179.6(5) . . . . ?
F7_1 C33_1 C34_1 F8_1 3.2(8) . . . . ?
F7_1 C33_1 C34_1 C29_1 179.2(5) . . . . ?
F9_1 C38_1 C39_1 F10_1 0.1(8) . . . . ?
F9_1 C38_1 C39_1 C40_1 -179.0(5) . . . . ?
F10_1 C39_1 C40_1 F11_1 0.3(9) . . . . ?
F10_1 C39_1 C40_1 C41_1 -179.9(5) . . . . ?
F11_1 C40_1 C41_1 F12_1 -0.1(9) . . . . ?
F11_1 C40_1 C41_1 C42_1 -178.9(5) . . . . ?
F12_1 C41_1 C42_1 F13_1 0.2(8) . . . . ?
F12_1 C41_1 C42_1 C37_1 -179.1(5) . . . . ?
N1_1 C1_1 C2_1 C3_1 0.2(5) . . . . ?
N1_1 C1_1 C2_1 C20_1 -179.8(4) . . . . ?
N1_1 C4_1 C5_1 C6_1 -10.8(7) . . . . ?
N1_1 C4_1 C5_1 C29_1 177.6(4) . . . . ?
N2_1 C6_1 C7_1 C8_1 -2.5(6) . . . . ?
N2_1 C9_1 C10_1 C11_1 50.5(7) . . . . ?
N2_1 C9_1 C10_1 C35_1 -68.6(6) . . . . ?
N2_1 C9_1 C10_1 C36_1 174.2(5) . . . . ?
N3_1 C11_1 C12_1 C13_1 -1.0(7) . . . . ?
N3_1 C14_1 C15_1 C16_1 -0.6(8) . . . . ?
N3_1 C14_1 C15_1 C37_1 -179.1(5) . . . . ?
N4_1 C16_1 C17_1 C18_1 1.5(5) . . . . ?
C1_1 N1_1 C4_1 C3_1 -2.4(5) . . . . ?
C1_1 N1_1 C4_1 C5_1 167.2(4) . . . . ?
C1_1 C2_1 C3_1 C4_1 -1.7(5) . . . . ?
C2_1 C3_1 C4_1 N1_1 2.6(5) . . . . ?
C2_1 C3_1 C4_1 C5_1 -166.6(4) . . . . ?
C3_1 C4_1 C5_1 C6_1 157.0(5) . . . . ?
C3_1 C4_1 C5_1 C29_1 -14.6(6) . . . . ?
C4_1 N1_1 C1_1 C2_1 1.3(5) . . . . ?
C4_1 C5_1 C6_1 N2_1 -1.0(7) . . . . ?
C4_1 C5_1 C6_1 C7_1 -169.6(5) . . . . ?
C4_1 C5_1 C29_1 C30_1 -69.1(6) . . . . ?
C4_1 C5_1 C29_1 C34_1 106.0(5) . . . . ?
C5_1 C6_1 C7_1 C8_1 167.5(5) . . . . ?
C5_1 C29_1 C30_1 F4_1 -5.3(7) . . . . ?
C5_1 C29_1 C30_1 C31_1 174.2(5) . . . . ?
C5_1 C29_1 C34_1 F8_1 2.3(7) . . . . ?
C5_1 C29_1 C34_1 C33_1 -173.7(5) . . . . ?
C6_1 N2_1 C9_1 C8_1 -3.0(6) . . . . ?
C6_1 N2_1 C9_1 C10_1 170.8(5) . . . . ?
C6_1 C5_1 C29_1 C30_1 118.9(5) . . . . ?
C6_1 C5_1 C29_1 C34_1 -66.1(6) . . . . ?
C6_1 C7_1 C8_1 C9_1 0.6(7) . . . . ?
C7_1 C8_1 C9_1 N2_1 1.5(7) . . . . ?
C7_1 C8_1 C9_1 C10_1 -171.7(5) . . . . ?
C8_1 C9_1 C10_1 C11_1 -136.9(6) . . . . ?
C8_1 C9_1 C10_1 C35_1 104.1(6) . . . . ?
C8_1 C9_1 C10_1 C36_1 -13.2(8) . . . . ?
C9_1 N2_1 C6_1 C5_1 -167.0(5) . . . . ?
C9_1 N2_1 C6_1 C7_1 3.4(6) . . . . ?
C9_1 C10_1 C11_1 N3_1 -36.0(7) . . . . ?
C9_1 C10_1 C11_1 C12_1 153.1(5) . . . . ?
C10_1 C11_1 C12_1 C13_1 171.1(5) . . . . ?
C11_1 N3_1 C14_1 C13_1 -0.8(5) . . . . ?
C11_1 N3_1 C14_1 C15_1 175.5(5) . . . . ?
C11_1 C12_1 C13_1 C14_1 0.5(7) . . . . ?
C12_1 C13_1 C14_1 N3_1 0.2(6) . . . . ?
C12_1 C13_1 C14_1 C15_1 -176.0(5) . . . . ?
C13_1 C14_1 C15_1 C16_1 174.9(5) . . . . ?
C13_1 C14_1 C15_1 C37_1 -3.6(8) . . . . ?
C14_1 N3_1 C11_1 C10_1 -171.0(5) . . . . ?
C14_1 N3_1 C11_1 C12_1 1.1(6) . . . . ?
C14_1 C15_1 C16_1 N4_1 -3.9(8) . . . . ?
C14_1 C15_1 C16_1 C17_1 172.0(5) . . . . ?
C14_1 C15_1 C37_1 C38_1 102.4(6) . . . . ?
C14_1 C15_1 C37_1 C42_1 -70.6(6) . . . . ?
C15_1 C16_1 C17_1 C18_1 -174.9(5) . . . . ?
C15_1 C37_1 C38_1 F9_1 6.7(7) . . . . ?
C15_1 C37_1 C38_1 C39_1 -171.6(5) . . . . ?
C15_1 C37_1 C42_1 F13_1 -7.1(8) . . . . ?
C15_1 C37_1 C42_1 C41_1 172.1(5) . . . . ?
C16_1 N4_1 C19_1 C18_1 1.6(5) . . . . ?
C16_1 C15_1 C37_1 C38_1 -76.3(6) . . . . ?
C16_1 C15_1 C37_1 C42_1 110.7(6) . . . . ?
C16_1 C17_1 C18_1 C19_1 -0.5(5) . . . . ?
C16_1 C17_1 C18_1 C43_1 -179.6(5) . . . . ?
C17_1 C18_1 C19_1 N4_1 -0.7(5) . . . . ?
C19_1 N4_1 C16_1 C15_1 174.6(4) . . . . ?
C19_1 N4_1 C16_1 C17_1 -1.9(5) . . . . ?
C20_1 C2_1 C3_1 C4_1 178.3(4) . . . . ?
C21_1 C22_1 C23_1 C24_1 175.7(4) . . . . ?
C21_1 C22_1 C27_1 C26_1 -175.5(4) . . . . ?
C22_1 C23_1 C24_1 C25_1 0.4(8) . . . . ?
C23_1 C22_1 C27_1 C26_1 2.4(7) . . . . ?
C23_1 C24_1 C25_1 C26_1 1.0(8) . . . . ?
C23_1 C24_1 C25_1 C28_1 -179.2(5) . . . . ?
C24_1 C25_1 C26_1 C27_1 -0.8(8) . . . . ?
C24_1 C25_1 C28_1 F1_1 120.9(6) . . . . ?
C24_1 C25_1 C28_1 F2_1 -126.1(6) . . . . ?
C24_1 C25_1 C28_1 F3_1 -11.4(9) . . . . ?
C25_1 C26_1 C27_1 C22_1 -0.9(7) . . . . ?
C26_1 C25_1 C28_1 F1_1 -59.3(8) . . . . ?
C26_1 C25_1 C28_1 F2_1 53.6(7) . . . . ?
C26_1 C25_1 C28_1 F3_1 168.4(6) . . . . ?
C27_1 C22_1 C23_1 C24_1 -2.1(7) . . . . ?
C28_1 C25_1 C26_1 C27_1 179.4(5) . . . . ?
C29_1 C5_1 C6_1 N2_1 170.2(4) . . . . ?
C29_1 C5_1 C6_1 C7_1 1.7(8) . . . . ?
C29_1 C30_1 C31_1 F5_1 -179.4(5) . . . . ?
C29_1 C30_1 C31_1 C32_1 0.2(8) . . . . ?
C30_1 C29_1 C34_1 F8_1 177.5(4) . . . . ?
C30_1 C29_1 C34_1 C33_1 1.5(8) . . . . ?
C30_1 C31_1 C32_1 F6_1 -179.2(5) . . . . ?
C30_1 C31_1 C32_1 C33_1 0.3(9) . . . . ?
C31_1 C32_1 C33_1 F7_1 179.8(5) . . . . ?
C31_1 C32_1 C33_1 C34_1 0.1(9) . . . . ?
C32_1 C33_1 C34_1 F8_1 -177.1(5) . . . . ?
C32_1 C33_1 C34_1 C29_1 -1.1(9) . . . . ?
C34_1 C29_1 C30_1 F4_1 179.4(4) . . . . ?
C34_1 C29_1 C30_1 C31_1 -1.1(7) . . . . ?
C35_1 C10_1 C11_1 N3_1 82.7(6) . . . . ?
C35_1 C10_1 C11_1 C12_1 -88.2(6) . . . . ?
C36_1 C10_1 C11_1 N3_1 -159.1(5) . . . . ?
C36_1 C10_1 C11_1 C12_1 30.0(7) . . . . ?
C37_1 C15_1 C16_1 N4_1 174.6(4) . . . . ?
C37_1 C15_1 C16_1 C17_1 -9.5(7) . . . . ?
C37_1 C38_1 C39_1 F10_1 178.3(5) . . . . ?
C37_1 C38_1 C39_1 C40_1 -0.8(9) . . . . ?
C38_1 C37_1 C42_1 F13_1 179.5(5) . . . . ?
C38_1 C37_1 C42_1 C41_1 -1.2(8) . . . . ?
C38_1 C39_1 C40_1 F11_1 179.4(5) . . . . ?
C38_1 C39_1 C40_1 C41_1 -0.8(9) . . . . ?
C39_1 C40_1 C41_1 F12_1 -179.8(5) . . . . ?
C39_1 C40_1 C41_1 C42_1 1.4(9) . . . . ?
C40_1 C41_1 C42_1 F13_1 179.0(5) . . . . ?
C40_1 C41_1 C42_1 C37_1 -0.3(9) . . . . ?
C42_1 C37_1 C38_1 F9_1 180.0(5) . . . . ?
C42_1 C37_1 C38_1 C39_1 1.8(8) . . . . ?
C43_1 C18_1 C19_1 N4_1 178.4(4) . . . . ?
C44_1 C45_1 C46_1 C47_1 -177.2(5) . . . . ?
C44_1 C45_1 C50_1 C49_1 176.4(5) . . . . ?
C45_1 C46_1 C47_1 C48_1 0.0(9) . . . . ?
C46_1 C45_1 C50_1 C49_1 -2.0(8) . . . . ?
C46_1 C47_1 C48_1 C49_1 -0.5(9) . . . . ?
C46_1 C47_1 C48_1 C51_1 -179.3(6) . . . . ?
C47_1 C48_1 C49_1 C50_1 -0.4(10) . . . . ?
C47_1 C48_1 C51_1 F14_1 111.2(10) . . . . ?
C47_1 C48_1 C51_1 F15_1 -7.4(11) . . . . ?
C47_1 C48_1 C51_1 F16_1 -125.8(10) . . . . ?
C48_1 C49_1 C50_1 C45_1 1.6(9) . . . . ?
C49_1 C48_1 C51_1 F14_1 -67.7(12) . . . . ?
C49_1 C48_1 C51_1 F15_1 173.7(8) . . . . ?
C49_1 C48_1 C51_1 F16_1 55.3(11) . . . . ?
C50_1 C45_1 C46_1 C47_1 1.2(8) . . . . ?
C51_1 C48_1 C49_1 C50_1 178.5(6) . . . . ?
C1_2 C2_2 C3_2 C4_2 178.8(6) . . . . ?
C1_2 C2_2 C7_2 C6_2 -179.5(6) . . . . ?
C2_2 C3_2 C4_2 C5_2 1.3(11) . . . . ?
C3_2 C2_2 C7_2 C6_2 -0.2(9) . . . . ?
C3_2 C4_2 C5_2 C6_2 -1.2(11) . . . . ?
C4_2 C5_2 C6_2 C7_2 0.5(11) . . . . ?
C5_2 C6_2 C7_2 C2_2 0.2(10) . . . . ?
C7_2 C2_2 C3_2 C4_2 -0.5(9) . . . . ?
C1_3 C2_3 C3_3 C4_3 -178.7(10) . . . . ?
C1_3 C2_3 C7_3 C6_3 177.5(10) . . . . ?
C2_3 C3_3 C4_3 C5_3 0.8(12) . . . . ?
C3_3 C2_3 C7_3 C6_3 -1.6(13) . . . . ?
C3_3 C4_3 C5_3 C6_3 -0.6(11) . . . . ?
C4_3 C5_3 C6_3 C7_3 -0.7(11) . . . . ?
C5_3 C6_3 C7_3 C2_3 1.8(13) . . . . ?
C7_3 C2_3 C3_3 C4_3 0.3(13) . . . . ?

loop_
_platon_squeeze_void_nr
_platon_squeeze_void_average_x
_platon_squeeze_void_average_y
_platon_squeeze_void_average_z
_platon_squeeze_void_volume
_platon_squeeze_void_count_electrons
_platon_squeeze_void_content
1 0.500 0.000 -0.000 662 148 '3 C7H8'
2 0.500 -0.000 0.500 181 53 '1 C7H8'
3 0.000 -0.060 0.500 662 148 '3 C7H8'
4 0.673 0.055 0.312 9 0 '2 ?'
5 1.000 0.500 -0.000 181 53 '1 C7H8'
6 0.173 0.444 0.812 9 0 '2 ?'
7 0.827 0.555 0.188 8 0 ' '
8 0.327 0.944 0.688 8 0 ' '
